data_7107544
loop_
_publ_author_name
'Yutaka Matsuo'
'Ayako Ozu'
'Naoki Obata'
'Naoya Fukuda'
'Hideyuki Tanaka'
'Eiichi Nakamura'

_publ_section_title
;
 Deterioration of bulk heterojunction organic photovoltaic devices by a
 minute amount of oxidized fullerene
;
_journal_name_full Chem.Commun.
_journal_page_first 3878
_journal_paper_doi 10.1039/c2cc30262d
_journal_volume 48
_journal_year 2012
_chemical_formula_moiety 'C78 H26 O2 Si2 '
_chemical_formula_sum 'C78 H26 O2 Si2'
_chemical_formula_weight 1051.23
_space_group_IT_number 2
_symmetry_cell_setting triclinic
_symmetry_Int_Tables_number 2
_symmetry_space_group_name_Hall '-P 1'
_symmetry_space_group_name_H-M 'P -1'
_cell_angle_alpha 108.121(4)
_cell_angle_beta 102.047(4)
_cell_angle_gamma 101.911(4)
_cell_formula_units_Z 2
_cell_length_a 10.1403(6)
_cell_length_b 14.7265(9)
_cell_length_c 17.2757(11)
_cell_measurement_reflns_used 10210
_cell_measurement_temperature 296.1
_cell_measurement_theta_max 68.2
_cell_measurement_theta_min 3.3
_cell_volume 2293.4(3)
_computing_cell_refinement PROCESS-AUTO
_computing_data_collection PROCESS-AUTO
_computing_data_reduction CrystalStructure
_computing_publication_material 'CrystalStructure 3.8'
_computing_structure_refinement SHELXL
_computing_structure_solution SHELXS97
_diffrn_detector_area_resol_mean 10.00
_diffrn_measured_fraction_theta_full 0.979
_diffrn_measured_fraction_theta_max 0.979
_diffrn_measurement_device_type 'Rigaku RAXIS-RAPID'
_diffrn_measurement_method \w
_diffrn_radiation_type 'Cu K\a'
_diffrn_radiation_wavelength 1.54187
_diffrn_reflns_av_R_equivalents 0.175
_diffrn_reflns_limit_h_max 11
_diffrn_reflns_limit_h_min -12
_diffrn_reflns_limit_k_max 17
_diffrn_reflns_limit_k_min -17
_diffrn_reflns_limit_l_max 20
_diffrn_reflns_limit_l_min -20
_diffrn_reflns_number 37225
_diffrn_reflns_theta_full 68.21
_diffrn_reflns_theta_max 68.21
_exptl_absorpt_coefficient_mu 1.185
_exptl_absorpt_correction_type none
_exptl_crystal_colour black
_exptl_crystal_density_diffrn 1.522
_exptl_crystal_density_method 'not measured'
_exptl_crystal_description needle
_exptl_crystal_F_000 1076.00
_exptl_crystal_size_max 2.00
_exptl_crystal_size_mid 0.10
_exptl_crystal_size_min 0.05
_refine_diff_density_max 0.42
_refine_diff_density_min -0.38
_refine_ls_extinction_coef 0.0050(4)
_refine_ls_extinction_method SHELXL
_refine_ls_goodness_of_fit_ref 1.049
_refine_ls_hydrogen_treatment refall
_refine_ls_number_parameters 741
_refine_ls_number_reflns 8221
_refine_ls_R_factor_gt 0.0936
_refine_ls_shift/su_max 0.0840
_refine_ls_structure_factor_coef Fsqd
_refine_ls_weighting_details 'w = 1/[\s^2^(Fo^2^)+(0.1000P)^2^+0.0000P] where P=(Fo^2^+2Fc^2^)/3'
_refine_ls_weighting_scheme calc
_refine_ls_wR_factor_ref 0.2765
_reflns_number_gt 3038
_reflns_number_total 8221
_reflns_threshold_expression F^2^>2.0\s(F^2^)
_cod_data_source_file c2cc30262d.txt
_cod_data_source_block SIMEF-O2
_cod_original_cell_volume 2293.4(2)
_cod_original_formula_sum 'C78 H26 O2 Si2 '
_cod_database_code 7107544

loop_
_symmetry_equiv_pos_site_id
_symmetry_equiv_pos_as_xyz
1 +X,+Y,+Z
2 -X,-Y,-Z

loop_
_atom_site_label
_atom_site_type_symbol
_atom_site_fract_x
_atom_site_fract_y
_atom_site_fract_z
_atom_site_U_iso_or_equiv
_atom_site_adp_type
_atom_site_occupancy
_atom_site_symmetry_multiplicity
_atom_site_calc_flag
_atom_site_refinement_flags
Si(1) Si 0.0698(2) 0.07445(12) 0.26791(11) 0.0711(6) Uani 1.00 1 d .
Si(2) Si 0.5338(2) -0.25071(14) 0.02617(12) 0.0719(6) Uani 1.00 1 d .
O(1) O 0.5343(4) -0.0901(3) 0.2240(2) 0.0803(14) Uani 1.00 1 d .
O(2) O 0.3899(4) 0.0182(3) 0.3070(2) 0.0783(13) Uani 1.00 1 d .
C(1) C 0.2074(5) -0.2733(4) 0.1490(3) 0.0518(15) Uani 1.00 1 d .
C(2) C 0.1306(5) -0.2182(3) 0.1910(3) 0.0513(15) Uani 1.00 1 d .
C(3) C 0.1668(6) -0.1095(4) 0.2595(3) 0.0578(16) Uani 1.00 1 d .
C(4) C 0.3239(6) -0.0559(4) 0.3141(3) 0.0593(17) Uani 1.00 1 d .
C(5) C 0.4744(6) -0.1678(4) 0.2285(3) 0.0588(17) Uani 1.00 1 d .
C(6) C 0.3635(5) -0.2533(4) 0.1492(3) 0.0541(15) Uani 1.00 1 d .
C(7) C 0.3830(6) -0.3542(4) 0.1489(3) 0.0590(16) Uani 1.00 1 d .
C(8) C 0.1434(6) -0.3809(4) 0.1049(3) 0.0558(16) Uani 1.00 1 d .
C(9) C -0.0102(5) -0.2705(4) 0.1902(3) 0.0556(16) Uani 1.00 1 d .
C(10) C -0.0371(6) -0.2201(5) 0.2678(4) 0.0641(18) Uani 1.00 1 d .
C(11) C 0.0794(7) -0.1337(4) 0.3175(4) 0.0635(17) Uani 1.00 1 d .
C(12) C 0.3796(6) -0.0899(4) 0.3847(3) 0.0616(17) Uani 1.00 1 d .
C(13) C 0.4863(6) -0.1411(4) 0.3866(3) 0.0592(17) Uani 1.00 1 d .
C(14) C 0.5152(5) -0.1901(4) 0.3085(4) 0.0584(16) Uani 1.00 1 d .
C(15) C 0.5461(5) -0.2795(4) 0.2945(3) 0.0581(16) Uani 1.00 1 d .
C(16) C 0.4811(6) -0.3635(4) 0.2114(3) 0.0582(16) Uani 1.00 1 d .
C(17) C 0.2503(6) -0.4306(4) 0.1081(3) 0.0577(16) Uani 1.00 1 d .
C(18) C 0.2267(6) -0.5203(4) 0.1210(3) 0.0574(16) Uani 1.00 1 d .
C(19) C 0.0904(7) -0.5674(4) 0.1255(4) 0.0640(17) Uani 1.00 1 d .
C(20) C -0.0174(7) -0.5251(4) 0.1147(3) 0.0647(18) Uani 1.00 1 d .
C(21) C 0.0086(6) -0.4300(4) 0.1050(3) 0.0594(17) Uani 1.00 1 d .
C(22) C -0.0692(6) -0.3728(4) 0.1475(3) 0.0588(17) Uani 1.00 1 d .
C(23) C -0.1453(6) -0.4310(5) 0.1870(4) 0.0700(19) Uani 1.00 1 d .
C(24) C -0.1627(6) -0.3834(5) 0.2656(5) 0.0699(18) Uani 1.00 1 d .
C(25) C -0.1090(6) -0.2759(5) 0.3074(4) 0.0668(18) Uani 1.00 1 d .
C(26) C -0.0529(7) -0.2524(5) 0.3967(4) 0.0732(19) Uani 1.00 1 d .
C(27) C 0.0691(8) -0.1742(5) 0.4431(4) 0.0696(19) Uani 1.00 1 d .
C(28) C 0.1387(7) -0.1134(4) 0.4022(4) 0.0649(18) Uani 1.00 1 d .
C(29) C 0.2920(6) -0.0938(4) 0.4360(4) 0.0606(17) Uani 1.00 1 d .
C(30) C 0.3135(7) -0.1375(4) 0.4997(3) 0.0644(18) Uani 1.00 1 d .
C(31) C 0.4227(7) -0.1789(4) 0.5078(3) 0.0692(19) Uani 1.00 1 d .
C(32) C 0.5116(6) -0.1805(4) 0.4512(4) 0.0608(17) Uani 1.00 1 d .
C(33) C 0.5505(6) -0.2719(4) 0.4368(4) 0.0649(18) Uani 1.00 1 d .
C(34) C 0.5654(5) -0.3215(5) 0.3585(4) 0.0602(16) Uani 1.00 1 d .
C(35) C 0.5127(6) -0.4298(5) 0.3189(4) 0.0652(18) Uani 1.00 1 d .
C(36) C 0.4575(6) -0.4536(4) 0.2306(4) 0.0605(17) Uani 1.00 1 d .
C(37) C 0.3338(7) -0.5314(4) 0.1845(4) 0.0657(18) Uani 1.00 1 d .
C(38) C 0.2621(7) -0.5877(4) 0.2276(4) 0.0707(19) Uani 1.00 1 d .
C(39) C 0.1146(7) -0.6098(4) 0.1902(4) 0.0687(18) Uani 1.00 1 d .
C(40) C 0.0234(8) -0.6098(4) 0.2410(5) 0.074(2) Uani 1.00 1 d .
C(41) C -0.0932(7) -0.5675(4) 0.2295(5) 0.075(2) Uani 1.00 1 d .
C(42) C -0.1111(6) -0.5239(4) 0.1672(4) 0.0717(19) Uani 1.00 1 d .
C(43) C -0.1067(6) -0.5160(5) 0.3123(5) 0.0726(19) Uani 1.00 1 d .
C(44) C -0.1407(6) -0.4269(5) 0.3301(5) 0.0747(19) Uani 1.00 1 d .
C(45) C -0.0732(7) -0.3458(5) 0.4111(5) 0.077(2) Uani 1.00 1 d .
C(46) C 0.1780(7) -0.1861(5) 0.5042(3) 0.0667(18) Uani 1.00 1 d .
C(47) C 0.4040(8) -0.2696(5) 0.5266(3) 0.0696(19) Uani 1.00 1 d .
C(48) C 0.4863(6) -0.3275(5) 0.4817(4) 0.0701(19) Uani 1.00 1 d .
C(49) C 0.4329(7) -0.4317(5) 0.4440(4) 0.0669(18) Uani 1.00 1 d .
C(50) C 0.4456(7) -0.4829(5) 0.3617(4) 0.0703(19) Uani 1.00 1 d .
C(51) C 0.3179(8) -0.5649(4) 0.3144(4) 0.072(2) Uani 1.00 1 d .
C(52) C 0.2230(8) -0.5631(4) 0.3683(4) 0.0730(19) Uani 1.00 1 d .
C(53) C 0.0806(8) -0.5851(4) 0.3317(5) 0.077(2) Uani 1.00 1 d .
C(54) C 0.0013(8) -0.5263(5) 0.3755(5) 0.077(2) Uani 1.00 1 d .
C(55) C 0.0696(8) -0.4485(5) 0.4526(4) 0.079(2) Uani 1.00 1 d .
C(56) C 0.0319(8) -0.3557(5) 0.4721(4) 0.0752(19) Uani 1.00 1 d .
C(57) C 0.1586(7) -0.2743(5) 0.5196(3) 0.0705(19) Uani 1.00 1 d .
C(58) C 0.2732(8) -0.3180(5) 0.5308(3) 0.076(2) Uani 1.00 1 d .
C(59) C 0.2189(8) -0.4244(5) 0.4901(4) 0.0701(19) Uani 1.00 1 d .
C(60) C 0.2939(7) -0.4808(4) 0.4485(4) 0.0702(19) Uani 1.00 1 d .
C(61) C 0.5096(5) -0.2151(4) -0.0680(3) 0.0617(17) Uani 1.00 1 d .
C(62) C 0.4499(7) -0.2856(5) -0.1511(4) 0.083(2) Uani 1.00 1 d .
C(63) C 0.4282(7) -0.2580(6) -0.2222(4) 0.092(2) Uani 1.00 1 d .
C(64) C 0.4664(7) -0.1600(6) -0.2117(5) 0.096(2) Uani 1.00 1 d .
C(65) C 0.5288(7) -0.0890(5) -0.1335(5) 0.092(2) Uani 1.00 1 d .
C(66) C 0.5503(7) -0.1167(5) -0.0629(4) 0.080(2) Uani 1.00 1 d .
C(67) C 0.0150(7) 0.1152(4) 0.1788(4) 0.0635(17) Uani 1.00 1 d .
C(68) C 0.1043(8) 0.1327(5) 0.1301(4) 0.089(2) Uani 1.00 1 d .
C(69) C 0.0650(8) 0.1563(5) 0.0589(5) 0.094(2) Uani 1.00 1 d .
C(70) C -0.0688(9) 0.1632(5) 0.0336(5) 0.095(2) Uani 1.00 1 d .
C(71) C -0.1597(8) 0.1487(5) 0.0792(5) 0.089(2) Uani 1.00 1 d .
C(72) C -0.1190(7) 0.1234(4) 0.1497(4) 0.076(2) Uani 1.00 1 d .
C(73) C 0.1116(6) -0.0437(3) 0.2130(3) 0.0616(17) Uani 1.00 1 d .
C(74) C 0.3780(5) -0.2351(4) 0.0666(3) 0.0588(16) Uani 1.00 1 d .
C(75) C 0.2216(7) 0.1716(4) 0.3510(4) 0.110(2) Uani 1.00 1 d .
C(76) C -0.0760(7) 0.0501(5) 0.3154(4) 0.106(2) Uani 1.00 1 d .
C(77) C 0.7051(7) -0.1732(6) 0.1051(4) 0.121(3) Uani 1.00 1 d .
C(78) C 0.5319(8) -0.3827(5) -0.0057(5) 0.120(3) Uani 1.00 1 d .
H(62) H 0.4236 -0.3531 -0.1593 0.100 Uiso 1.00 1 c R
H(63) H 0.3877 -0.3067 -0.2766 0.110 Uiso 1.00 1 c R
H(64) H 0.4494 -0.1418 -0.2590 0.115 Uiso 1.00 1 c R
H(65) H 0.5571 -0.0220 -0.1267 0.110 Uiso 1.00 1 c R
H(66) H 0.5943 -0.0667 -0.0093 0.096 Uiso 1.00 1 c R
H(68) H 0.1953 0.1283 0.1466 0.107 Uiso 1.00 1 c R
H(69) H 0.1284 0.1673 0.0285 0.113 Uiso 1.00 1 c R
H(70) H -0.0972 0.1779 -0.0147 0.114 Uiso 1.00 1 c R
H(71) H -0.2493 0.1557 0.0632 0.107 Uiso 1.00 1 c R
H(72) H -0.1842 0.1114 0.1787 0.091 Uiso 1.00 1 c R
H(73A) H 0.0263 -0.0870 0.1681 0.074 Uiso 1.00 1 c R
H(73B) H 0.1806 -0.0254 0.1849 0.074 Uiso 1.00 1 c R
H(74A) H 0.3749 -0.1673 0.0751 0.071 Uiso 1.00 1 c R
H(74B) H 0.2941 -0.2792 0.0210 0.071 Uiso 1.00 1 c R
H(75A) H 0.2495 0.1498 0.3972 0.132 Uiso 1.00 1 c R
H(75B) H 0.1962 0.2320 0.3716 0.132 Uiso 1.00 1 c R
H(75C) H 0.2986 0.1838 0.3277 0.132 Uiso 1.00 1 c R
H(76A) H -0.0453 0.0290 0.3616 0.127 Uiso 1.00 1 c R
H(76B) H -0.1558 -0.0013 0.2728 0.127 Uiso 1.00 1 c R
H(76C) H -0.1022 0.1102 0.3363 0.127 Uiso 1.00 1 c R
H(77A) H 0.7169 -0.1921 0.1539 0.145 Uiso 1.00 1 c R
H(77B) H 0.7077 -0.1041 0.1223 0.145 Uiso 1.00 1 c R
H(77C) H 0.7797 -0.1830 0.0801 0.145 Uiso 1.00 1 c R
H(78A) H 0.5445 -0.4010 0.0435 0.144 Uiso 1.00 1 c R
H(78B) H 0.6069 -0.3917 -0.0304 0.144 Uiso 1.00 1 c R
H(78C) H 0.4432 -0.4240 -0.0467 0.144 Uiso 1.00 1 c R

loop_
_atom_site_aniso_label
_atom_site_aniso_U_11
_atom_site_aniso_U_22
_atom_site_aniso_U_33
_atom_site_aniso_U_12
_atom_site_aniso_U_13
_atom_site_aniso_U_23
Si(1) 0.0873(13) 0.0636(11) 0.0590(12) 0.0390(10) 0.0055(10) 0.0178(9)
Si(2) 0.0814(13) 0.0869(14) 0.0706(13) 0.0459(11) 0.0297(10) 0.0412(11)
O(1) 0.097(3) 0.066(2) 0.073(3) 0.016(2) 0.019(2) 0.028(2)
O(2) 0.083(3) 0.063(2) 0.083(3) 0.021(2) 0.008(2) 0.032(2)
C(1) 0.051(3) 0.057(3) 0.050(3) 0.024(2) 0.010(2) 0.021(2)
C(2) 0.050(3) 0.053(3) 0.050(3) 0.023(2) 0.003(2) 0.019(2)
C(3) 0.075(4) 0.048(3) 0.050(3) 0.031(3) 0.010(3) 0.015(2)
C(4) 0.068(4) 0.050(3) 0.049(3) 0.027(3) 0.002(3) 0.007(3)
C(5) 0.057(3) 0.068(4) 0.058(4) 0.031(3) 0.016(3) 0.024(3)
C(6) 0.054(3) 0.057(3) 0.056(3) 0.020(2) 0.014(3) 0.026(3)
C(7) 0.073(4) 0.061(3) 0.057(4) 0.031(3) 0.023(3) 0.029(3)
C(8) 0.066(3) 0.051(3) 0.041(3) 0.020(3) 0.006(3) 0.010(2)
C(9) 0.050(3) 0.060(3) 0.057(4) 0.025(3) 0.009(3) 0.019(3)
C(10) 0.066(4) 0.083(4) 0.052(4) 0.045(3) 0.014(3) 0.025(3)
C(11) 0.079(4) 0.071(4) 0.055(4) 0.046(3) 0.021(3) 0.026(3)
C(12) 0.081(4) 0.046(3) 0.045(3) 0.019(3) 0.001(3) 0.010(2)
C(13) 0.069(4) 0.052(3) 0.046(3) 0.023(3) -0.001(3) 0.012(3)
C(14) 0.052(3) 0.059(3) 0.061(4) 0.021(2) 0.004(3) 0.024(3)
C(15) 0.051(3) 0.076(4) 0.061(4) 0.031(3) 0.016(3) 0.037(3)
C(16) 0.058(3) 0.066(4) 0.062(4) 0.032(3) 0.018(3) 0.030(3)
C(17) 0.068(4) 0.059(3) 0.051(3) 0.029(3) 0.018(3) 0.019(3)
C(18) 0.071(4) 0.051(3) 0.051(3) 0.026(3) 0.017(3) 0.014(3)
C(19) 0.075(4) 0.051(3) 0.056(4) 0.016(3) 0.011(3) 0.014(3)
C(20) 0.074(4) 0.050(3) 0.052(4) 0.011(3) 0.003(3) 0.010(3)
C(21) 0.060(3) 0.060(4) 0.047(3) 0.021(3) 0.005(3) 0.011(3)
C(22) 0.047(3) 0.064(4) 0.055(4) 0.018(3) -0.005(3) 0.020(3)
C(23) 0.064(4) 0.069(4) 0.071(5) 0.018(3) 0.010(3) 0.025(4)
C(24) 0.049(3) 0.086(5) 0.082(5) 0.028(3) 0.024(3) 0.033(4)
C(25) 0.061(4) 0.090(5) 0.071(5) 0.046(3) 0.028(3) 0.038(4)
C(26) 0.078(4) 0.093(5) 0.067(5) 0.047(4) 0.031(4) 0.034(4)
C(27) 0.092(5) 0.070(4) 0.058(4) 0.044(4) 0.026(4) 0.022(3)
C(28) 0.091(5) 0.063(4) 0.052(4) 0.045(3) 0.021(3) 0.021(3)
C(29) 0.072(4) 0.052(3) 0.046(3) 0.026(3) 0.002(3) 0.008(3)
C(30) 0.082(4) 0.063(4) 0.044(3) 0.029(3) 0.007(3) 0.016(3)
C(31) 0.082(4) 0.062(4) 0.043(4) 0.017(3) -0.001(3) 0.007(3)
C(32) 0.058(3) 0.061(4) 0.051(4) 0.016(3) -0.003(3) 0.018(3)
C(33) 0.065(4) 0.073(4) 0.060(4) 0.026(3) 0.005(3) 0.033(3)
C(34) 0.049(3) 0.079(4) 0.065(4) 0.034(3) 0.015(3) 0.036(3)
C(35) 0.064(4) 0.080(4) 0.067(4) 0.046(3) 0.018(3) 0.033(4)
C(36) 0.065(4) 0.072(4) 0.057(4) 0.039(3) 0.018(3) 0.028(3)
C(37) 0.087(5) 0.067(4) 0.061(4) 0.046(3) 0.030(3) 0.027(3)
C(38) 0.088(5) 0.061(4) 0.070(5) 0.038(3) 0.017(4) 0.025(3)
C(39) 0.087(5) 0.046(3) 0.069(4) 0.022(3) 0.022(4) 0.015(3)
C(40) 0.087(5) 0.050(3) 0.076(5) 0.010(3) 0.015(4) 0.022(3)
C(41) 0.070(4) 0.062(4) 0.082(5) 0.001(3) 0.012(4) 0.030(4)
C(42) 0.066(4) 0.058(4) 0.070(4) 0.003(3) 0.003(3) 0.015(3)
C(43) 0.063(4) 0.077(5) 0.085(5) 0.011(3) 0.021(4) 0.046(4)
C(44) 0.065(4) 0.090(5) 0.085(5) 0.027(4) 0.027(4) 0.047(4)
C(45) 0.079(4) 0.089(5) 0.085(5) 0.040(4) 0.043(4) 0.039(4)
C(46) 0.082(5) 0.078(4) 0.052(4) 0.040(4) 0.027(3) 0.025(3)
C(47) 0.084(5) 0.081(5) 0.042(3) 0.034(4) 0.006(3) 0.023(3)
C(48) 0.073(4) 0.085(5) 0.053(4) 0.034(4) 0.001(3) 0.032(3)
C(49) 0.087(5) 0.063(4) 0.059(4) 0.031(3) 0.014(3) 0.033(3)
C(50) 0.085(5) 0.077(4) 0.060(4) 0.050(4) 0.012(4) 0.029(4)
C(51) 0.103(5) 0.053(3) 0.064(4) 0.036(3) 0.012(4) 0.024(3)
C(52) 0.109(6) 0.055(4) 0.069(5) 0.033(4) 0.033(4) 0.031(3)
C(53) 0.088(5) 0.064(4) 0.082(5) 0.020(4) 0.021(4) 0.036(4)
C(54) 0.091(5) 0.075(4) 0.084(5) 0.023(4) 0.040(4) 0.047(4)
C(55) 0.093(5) 0.091(5) 0.071(5) 0.033(4) 0.032(4) 0.048(4)
C(56) 0.093(5) 0.081(5) 0.072(5) 0.037(4) 0.034(4) 0.042(4)
C(57) 0.094(5) 0.082(4) 0.051(4) 0.044(4) 0.028(3) 0.029(3)
C(58) 0.104(5) 0.088(5) 0.047(4) 0.043(4) 0.022(4) 0.030(3)
C(59) 0.105(5) 0.061(4) 0.058(4) 0.039(4) 0.025(4) 0.031(3)
C(60) 0.094(5) 0.060(4) 0.070(4) 0.030(4) 0.022(4) 0.038(3)
C(61) 0.060(3) 0.064(4) 0.062(4) 0.025(3) 0.012(3) 0.024(3)
C(62) 0.098(5) 0.072(4) 0.078(5) 0.023(4) 0.017(4) 0.035(4)
C(63) 0.096(5) 0.100(6) 0.063(5) 0.013(4) 0.009(4) 0.027(4)
C(64) 0.101(6) 0.112(6) 0.087(6) 0.024(5) 0.019(5) 0.062(5)
C(65) 0.104(5) 0.082(5) 0.098(6) 0.030(4) 0.024(5) 0.045(5)
C(66) 0.099(5) 0.066(4) 0.075(5) 0.021(3) 0.022(4) 0.032(4)
C(67) 0.073(4) 0.065(4) 0.056(4) 0.037(3) 0.015(3) 0.019(3)
C(68) 0.108(6) 0.091(5) 0.080(5) 0.062(4) 0.013(4) 0.033(4)
C(69) 0.111(6) 0.119(6) 0.091(6) 0.066(5) 0.048(5) 0.057(5)
C(70) 0.109(6) 0.093(5) 0.079(5) 0.041(5) 0.006(5) 0.032(4)
C(71) 0.070(5) 0.094(5) 0.097(6) 0.033(4) -0.006(4) 0.043(4)
C(72) 0.078(4) 0.078(4) 0.085(5) 0.031(3) 0.012(3) 0.049(4)
C(73) 0.079(4) 0.054(3) 0.057(3) 0.031(3) 0.008(3) 0.028(3)
C(74) 0.072(4) 0.059(3) 0.053(3) 0.023(3) 0.018(3) 0.027(3)
C(75) 0.139(6) 0.076(4) 0.081(5) 0.053(4) -0.017(4) 0.002(4)
C(76) 0.138(6) 0.121(6) 0.088(5) 0.082(5) 0.048(5) 0.041(4)
C(77) 0.077(5) 0.221(9) 0.085(5) 0.052(5) 0.032(4) 0.070(6)
C(78) 0.194(8) 0.125(6) 0.132(7) 0.114(6) 0.109(6) 0.085(5)

loop_
_atom_type_symbol
_atom_type_description
_atom_type_scat_dispersion_real
_atom_type_scat_dispersion_imag
_atom_type_scat_source
C C 0.018 0.009
;
International Tables for Crystallography
(1992, Vol. C, Tables 4.2.6.8 and 6.1.1.4)
;
H H 0.000 0.000
;
International Tables for Crystallography
(1992, Vol. C, Table 6.1.1.4)
;
Si Si 0.254 0.330
;
International Tables for Crystallography
(1992, Vol. C, Tables 4.2.6.8 and 6.1.1.4)
;
O O 0.049 0.032
;
International Tables for Crystallography
(1992, Vol. C, Tables 4.2.6.8 and 6.1.1.4)
;

loop_
_geom_angle_atom_site_label_1
_geom_angle_atom_site_label_2
_geom_angle_atom_site_label_3
_geom_angle
_geom_angle_publ_flag
C(67) Si(1) C(73) 101.6(2) yes
C(67) Si(1) C(75) 110.0(3) yes
C(67) Si(1) C(76) 110.8(3) yes
C(73) Si(1) C(75) 113.8(3) yes
C(73) Si(1) C(76) 111.9(3) yes
C(75) Si(1) C(76) 108.6(3) yes
C(61) Si(2) C(74) 105.8(3) yes
C(61) Si(2) C(77) 109.9(3) yes
C(61) Si(2) C(78) 109.7(3) yes
C(74) Si(2) C(77) 113.5(2) yes
C(74) Si(2) C(78) 109.4(3) yes
C(77) Si(2) C(78) 108.5(4) yes
C(2) C(1) C(6) 134.9(4) yes
C(2) C(1) C(8) 118.2(5) yes
C(6) C(1) C(8) 105.8(5) yes
C(1) C(2) C(3) 134.9(4) yes
C(1) C(2) C(9) 118.8(4) yes
C(3) C(2) C(9) 105.0(4) yes
C(2) C(3) C(4) 117.8(5) yes
C(2) C(3) C(11) 99.1(4) yes
C(2) C(3) C(73) 107.8(4) yes
C(4) C(3) C(11) 109.1(4) yes
C(4) C(3) C(73) 109.8(4) yes
C(11) C(3) C(73) 113.1(5) yes
O(2) C(4) C(3) 120.5(6) yes
O(2) C(4) C(12) 121.9(4) yes
C(3) C(4) C(12) 116.8(5) yes
O(1) C(5) C(6) 121.3(6) yes
O(1) C(5) C(14) 121.5(4) yes
C(6) C(5) C(14) 116.9(5) yes
C(1) C(6) C(5) 117.0(4) yes
C(1) C(6) C(7) 98.5(4) yes
C(1) C(6) C(74) 109.6(4) yes
C(5) C(6) C(7) 109.1(5) yes
C(5) C(6) C(74) 109.5(4) yes
C(7) C(6) C(74) 112.7(4) yes
C(6) C(7) C(16) 123.5(4) yes
C(6) C(7) C(17) 109.7(5) yes
C(16) C(7) C(17) 119.0(6) yes
C(1) C(8) C(17) 109.7(4) yes
C(1) C(8) C(21) 122.3(5) yes
C(17) C(8) C(21) 118.8(5) yes
C(2) C(9) C(10) 109.4(4) yes
C(2) C(9) C(22) 122.0(5) yes
C(10) C(9) C(22) 120.8(6) yes
C(9) C(10) C(11) 108.8(6) yes
C(9) C(10) C(25) 119.8(6) yes
C(11) C(10) C(25) 120.5(6) yes
C(3) C(11) C(10) 108.9(5) yes
C(3) C(11) C(28) 122.6(5) yes
C(10) C(11) C(28) 120.4(7) yes
C(4) C(12) C(13) 124.9(6) yes
C(4) C(12) C(29) 112.7(6) yes
C(13) C(12) C(29) 120.0(6) yes
C(12) C(13) C(14) 119.4(5) yes
C(12) C(13) C(32) 117.4(6) yes
C(14) C(13) C(32) 117.1(5) yes
C(5) C(14) C(13) 124.0(6) yes
C(5) C(14) C(15) 113.6(5) yes
C(13) C(14) C(15) 120.0(6) yes
C(14) C(15) C(16) 121.0(5) yes
C(14) C(15) C(34) 122.3(6) yes
C(16) C(15) C(34) 107.3(5) yes
C(7) C(16) C(15) 119.6(6) yes
C(7) C(16) C(36) 120.7(4) yes
C(15) C(16) C(36) 105.9(5) yes
C(7) C(17) C(8) 106.8(5) yes
C(7) C(17) C(18) 121.7(6) yes
C(8) C(17) C(18) 120.4(6) yes
C(17) C(18) C(19) 120.1(6) yes
C(17) C(18) C(37) 118.3(4) yes
C(19) C(18) C(37) 108.2(6) yes
C(18) C(19) C(20) 120.0(6) yes
C(18) C(19) C(39) 107.2(6) yes
C(20) C(19) C(39) 121.2(7) yes
C(19) C(20) C(21) 119.9(6) yes
C(19) C(20) C(42) 120.3(7) yes
C(21) C(20) C(42) 106.3(6) yes
C(8) C(21) C(20) 120.3(6) yes
C(8) C(21) C(22) 119.0(5) yes
C(20) C(21) C(22) 109.7(6) yes
C(9) C(22) C(21) 119.7(5) yes
C(9) C(22) C(23) 119.5(5) yes
C(21) C(22) C(23) 107.9(6) yes
C(22) C(23) C(24) 119.8(6) yes
C(22) C(23) C(42) 107.0(6) yes
C(24) C(23) C(42) 121.5(8) yes
C(23) C(24) C(25) 120.5(7) yes
C(23) C(24) C(44) 119.0(7) yes
C(25) C(24) C(44) 108.2(6) yes
C(10) C(25) C(24) 119.2(6) yes
C(10) C(25) C(26) 119.1(5) yes
C(24) C(25) C(26) 108.2(7) yes
C(25) C(26) C(27) 119.7(7) yes
C(25) C(26) C(45) 107.9(5) yes
C(27) C(26) C(45) 120.2(7) yes
C(26) C(27) C(28) 120.7(6) yes
C(26) C(27) C(46) 120.1(7) yes
C(28) C(27) C(46) 107.3(6) yes
C(11) C(28) C(27) 118.7(5) yes
C(11) C(28) C(29) 120.0(6) yes
C(27) C(28) C(29) 107.8(6) yes
C(12) C(29) C(28) 121.2(6) yes
C(12) C(29) C(30) 122.3(6) yes
C(28) C(29) C(30) 107.1(6) yes
C(29) C(30) C(31) 118.3(6) yes
C(29) C(30) C(46) 108.9(6) yes
C(31) C(30) C(46) 120.8(6) yes
C(30) C(31) C(32) 120.3(6) yes
C(30) C(31) C(47) 119.5(6) yes
C(32) C(31) C(47) 109.6(6) yes
C(13) C(32) C(31) 121.1(6) yes
C(13) C(32) C(33) 121.6(6) yes
C(31) C(32) C(33) 106.5(6) yes
C(32) C(33) C(34) 119.4(7) yes
C(32) C(33) C(48) 109.7(6) yes
C(34) C(33) C(48) 120.1(6) yes
C(15) C(34) C(33) 119.0(6) yes
C(15) C(34) C(35) 109.4(5) yes
C(33) C(34) C(35) 120.7(7) yes
C(34) C(35) C(36) 107.0(7) yes
C(34) C(35) C(50) 118.7(6) yes
C(36) C(35) C(50) 121.4(5) yes
C(16) C(36) C(35) 110.3(5) yes
C(16) C(36) C(37) 119.4(6) yes
C(35) C(36) C(37) 119.7(6) yes
C(18) C(37) C(36) 120.2(6) yes
C(18) C(37) C(38) 107.7(6) yes
C(36) C(37) C(38) 119.9(6) yes
C(37) C(38) C(39) 107.1(6) yes
C(37) C(38) C(51) 120.2(5) yes
C(39) C(38) C(51) 121.0(7) yes
C(19) C(39) C(38) 109.7(6) yes
C(19) C(39) C(40) 118.9(7) yes
C(38) C(39) C(40) 119.8(6) yes
C(39) C(40) C(41) 120.9(7) yes
C(39) C(40) C(53) 119.6(6) yes
C(41) C(40) C(53) 107.3(7) yes
C(40) C(41) C(42) 118.6(7) yes
C(40) C(41) C(43) 108.6(6) yes
C(42) C(41) C(43) 118.9(6) yes
C(20) C(42) C(23) 109.1(6) yes
C(20) C(42) C(41) 120.0(6) yes
C(23) C(42) C(41) 119.4(6) yes
C(41) C(43) C(44) 120.9(8) yes
C(41) C(43) C(54) 107.7(6) yes
C(44) C(43) C(54) 119.1(5) yes
C(24) C(44) C(43) 120.2(7) yes
C(24) C(44) C(45) 107.4(7) yes
C(43) C(44) C(45) 121.1(7) yes
C(26) C(45) C(44) 108.3(7) yes
C(26) C(45) C(56) 119.2(5) yes
C(44) C(45) C(56) 119.7(7) yes
C(27) C(46) C(30) 108.8(6) yes
C(27) C(46) C(57) 120.1(5) yes
C(30) C(46) C(57) 119.8(7) yes
C(31) C(47) C(48) 106.3(6) yes
C(31) C(47) C(58) 120.3(7) yes
C(48) C(47) C(58) 120.5(6) yes
C(33) C(48) C(47) 107.8(6) yes
C(33) C(48) C(49) 120.0(6) yes
C(47) C(48) C(49) 119.4(6) yes
C(48) C(49) C(50) 119.7(7) yes
C(48) C(49) C(60) 119.0(6) yes
C(50) C(49) C(60) 108.4(4) yes
C(35) C(50) C(49) 120.7(6) yes
C(35) C(50) C(51) 119.5(6) yes
C(49) C(50) C(51) 108.2(6) yes
C(38) C(51) C(50) 119.2(7) yes
C(38) C(51) C(52) 119.4(6) yes
C(50) C(51) C(52) 108.1(5) yes
C(51) C(52) C(53) 119.3(7) yes
C(51) C(52) C(60) 107.6(6) yes
C(53) C(52) C(60) 120.5(7) yes
C(40) C(53) C(52) 120.8(8) yes
C(40) C(53) C(54) 108.1(7) yes
C(52) C(53) C(54) 119.3(5) yes
C(43) C(54) C(53) 108.2(7) yes
C(43) C(54) C(55) 120.5(7) yes
C(53) C(54) C(55) 119.8(6) yes
C(54) C(55) C(56) 120.5(7) yes
C(54) C(55) C(59) 120.8(7) yes
C(56) C(55) C(59) 107.9(5) yes
C(45) C(56) C(55) 119.1(5) yes
C(45) C(56) C(57) 120.3(7) yes
C(55) C(56) C(57) 108.2(6) yes
C(46) C(57) C(56) 120.1(6) yes
C(46) C(57) C(58) 120.4(7) yes
C(56) C(57) C(58) 106.9(6) yes
C(47) C(58) C(57) 119.0(7) yes
C(47) C(58) C(59) 119.3(7) yes
C(57) C(58) C(59) 109.2(6) yes
C(55) C(59) C(58) 107.7(7) yes
C(55) C(59) C(60) 119.2(5) yes
C(58) C(59) C(60) 121.6(7) yes
C(49) C(60) C(52) 107.6(6) yes
C(49) C(60) C(59) 120.2(5) yes
C(52) C(60) C(59) 120.4(6) yes
Si(2) C(61) C(62) 122.4(5) yes
Si(2) C(61) C(66) 123.2(4) yes
C(62) C(61) C(66) 114.4(7) yes
C(61) C(62) C(63) 122.1(6) yes
C(62) C(63) C(64) 120.0(6) yes
C(63) C(64) C(65) 120.6(9) yes
C(64) C(65) C(66) 119.3(8) yes
C(61) C(66) C(65) 123.6(5) yes
Si(1) C(67) C(68) 121.3(5) yes
Si(1) C(67) C(72) 124.2(6) yes
C(68) C(67) C(72) 114.3(7) yes
C(67) C(68) C(69) 123.7(7) yes
C(68) C(69) C(70) 119.0(8) yes
C(69) C(70) C(71) 120.0(8) yes
C(70) C(71) C(72) 120.1(7) yes
C(67) C(72) C(71) 122.9(7) yes
Si(1) C(73) C(3) 123.9(4) yes
Si(2) C(74) C(6) 121.4(4) yes
C(61) C(62) H(62) 119.0 no
C(63) C(62) H(62) 119.0 no
C(62) C(63) H(63) 120.0 no
C(64) C(63) H(63) 120.0 no
C(63) C(64) H(64) 119.7 no
C(65) C(64) H(64) 119.7 no
C(64) C(65) H(65) 120.3 no
C(66) C(65) H(65) 120.3 no
C(61) C(66) H(66) 118.2 no
C(65) C(66) H(66) 118.2 no
C(67) C(68) H(68) 118.1 no
C(69) C(68) H(68) 118.1 no
C(68) C(69) H(69) 120.5 no
C(70) C(69) H(69) 120.5 no
C(69) C(70) H(70) 120.0 no
C(71) C(70) H(70) 120.0 no
C(70) C(71) H(71) 120.0 no
C(72) C(71) H(71) 120.0 no
C(67) C(72) H(72) 118.6 no
C(71) C(72) H(72) 118.6 no
Si(1) C(73) H(73A) 106.4 no
Si(1) C(73) H(73B) 106.4 no
C(3) C(73) H(73A) 106.4 no
C(3) C(73) H(73B) 106.4 no
H(73A) C(73) H(73B) 106.4 no
Si(2) C(74) H(74A) 107.0(4) no
Si(2) C(74) H(74B) 107.0 no
C(6) C(74) H(74A) 107.0(5) no
C(6) C(74) H(74B) 107.0 no
H(74A) C(74) H(74B) 106.7 no
Si(1) C(75) H(75A) 109.5 no
Si(1) C(75) H(75B) 109.5 no
Si(1) C(75) H(75C) 109.5 no
H(75A) C(75) H(75B) 109.5 no
H(75A) C(75) H(75C) 109.5 no
H(75B) C(75) H(75C) 109.5 no
Si(1) C(76) H(76A) 109.5 no
Si(1) C(76) H(76B) 109.5 no
Si(1) C(76) H(76C) 109.5 no
H(76A) C(76) H(76B) 109.5 no
H(76A) C(76) H(76C) 109.5 no
H(76B) C(76) H(76C) 109.5 no
Si(2) C(77) H(77A) 109.5 no
Si(2) C(77) H(77B) 109.5 no
Si(2) C(77) H(77C) 109.5 no
H(77A) C(77) H(77B) 109.5 no
H(77A) C(77) H(77C) 109.5 no
H(77B) C(77) H(77C) 109.5 no
Si(2) C(78) H(78A) 109.5 no
Si(2) C(78) H(78B) 109.5 no
Si(2) C(78) H(78C) 109.5 no
H(78A) C(78) H(78B) 109.5 no
H(78A) C(78) H(78C) 109.5 no
H(78B) C(78) H(78C) 109.5 no

loop_
_geom_bond_atom_site_label_1
_geom_bond_atom_site_label_2
_geom_bond_distance
_geom_bond_publ_flag
Si(1) C(67) 1.843(7) yes
Si(1) C(73) 1.885(5) yes
Si(1) C(75) 1.835(5) yes
Si(1) C(76) 1.860(8) yes
Si(2) C(61) 1.844(7) yes
Si(2) C(74) 1.884(6) yes
Si(2) C(77) 1.845(5) yes
Si(2) C(78) 1.842(8) yes
O(1) C(5) 1.212(8) yes
O(2) C(4) 1.212(8) yes
C(1) C(2) 1.387(8) yes
C(1) C(6) 1.548(8) yes
C(1) C(8) 1.460(7) yes
C(2) C(3) 1.579(6) yes
C(2) C(9) 1.472(8) yes
C(3) C(4) 1.562(7) yes
C(3) C(11) 1.542(10) yes
C(3) C(73) 1.556(9) yes
C(4) C(12) 1.504(10) yes
C(5) C(6) 1.558(6) yes
C(5) C(14) 1.514(10) yes
C(6) C(7) 1.537(9) yes
C(6) C(74) 1.561(9) yes
C(7) C(16) 1.370(9) yes
C(7) C(17) 1.435(7) yes
C(8) C(17) 1.430(10) yes
C(8) C(21) 1.408(9) yes
C(9) C(10) 1.428(9) yes
C(9) C(22) 1.387(7) yes
C(10) C(11) 1.424(7) yes
C(10) C(25) 1.408(11) yes
C(11) C(28) 1.371(9) yes
C(12) C(13) 1.441(9) yes
C(12) C(29) 1.384(10) yes
C(13) C(14) 1.440(9) yes
C(13) C(32) 1.412(10) yes
C(14) C(15) 1.376(9) yes
C(15) C(16) 1.480(7) yes
C(15) C(34) 1.423(11) yes
C(16) C(36) 1.450(10) yes
C(17) C(18) 1.387(9) yes
C(18) C(19) 1.443(9) yes
C(18) C(37) 1.449(9) yes
C(19) C(20) 1.374(10) yes
C(19) C(39) 1.443(11) yes
C(20) C(21) 1.439(10) yes
C(20) C(42) 1.444(11) yes
C(21) C(22) 1.415(9) yes
C(22) C(23) 1.451(11) yes
C(23) C(24) 1.388(11) yes
C(23) C(42) 1.437(10) yes
C(24) C(25) 1.447(10) yes
C(24) C(44) 1.448(13) yes
C(25) C(26) 1.430(10) yes
C(26) C(27) 1.386(8) yes
C(26) C(45) 1.454(12) yes
C(27) C(28) 1.463(11) yes
C(27) C(46) 1.441(10) yes
C(28) C(29) 1.474(9) yes
C(29) C(30) 1.439(10) yes
C(30) C(31) 1.373(11) yes
C(30) C(46) 1.443(10) yes
C(31) C(32) 1.459(10) yes
C(31) C(47) 1.455(11) yes
C(32) C(33) 1.443(10) yes
C(33) C(34) 1.380(10) yes
C(33) C(48) 1.442(11) yes
C(34) C(35) 1.454(9) yes
C(35) C(36) 1.411(9) yes
C(35) C(50) 1.405(12) yes
C(36) C(37) 1.394(7) yes
C(37) C(38) 1.461(11) yes
C(38) C(39) 1.424(10) yes
C(38) C(51) 1.390(10) yes
C(39) C(40) 1.401(12) yes
C(40) C(41) 1.451(11) yes
C(40) C(53) 1.451(11) yes
C(41) C(42) 1.414(12) yes
C(41) C(43) 1.446(11) yes
C(43) C(44) 1.384(11) yes
C(43) C(54) 1.445(11) yes
C(44) C(45) 1.441(9) yes
C(45) C(56) 1.399(11) yes
C(46) C(57) 1.388(11) yes
C(47) C(48) 1.475(11) yes
C(47) C(58) 1.399(11) yes
C(48) C(49) 1.400(9) yes
C(49) C(50) 1.433(10) yes
C(49) C(60) 1.475(10) yes
C(50) C(51) 1.449(8) yes
C(51) C(52) 1.471(12) yes
C(52) C(53) 1.373(11) yes
C(52) C(60) 1.444(7) yes
C(53) C(54) 1.451(12) yes
C(54) C(55) 1.380(9) yes
C(55) C(56) 1.453(12) yes
C(55) C(59) 1.436(10) yes
C(56) C(57) 1.439(8) yes
C(57) C(58) 1.446(12) yes
C(58) C(59) 1.432(9) yes
C(59) C(60) 1.380(11) yes
C(61) C(62) 1.398(8) yes
C(61) C(66) 1.391(10) yes
C(62) C(63) 1.400(13) yes
C(63) C(64) 1.356(13) yes
C(64) C(65) 1.346(10) yes
C(65) C(66) 1.392(13) yes
C(67) C(68) 1.396(12) yes
C(67) C(72) 1.391(10) yes
C(68) C(69) 1.383(12) yes
C(69) C(70) 1.371(13) yes
C(70) C(71) 1.358(13) yes
C(71) C(72) 1.388(12) yes
C(62) H(62) 0.930 no
C(63) H(63) 0.930 no
C(64) H(64) 0.930 no
C(65) H(65) 0.930 no
C(66) H(66) 0.930 no
C(68) H(68) 0.930 no
C(69) H(69) 0.930 no
C(70) H(70) 0.930 no
C(71) H(71) 0.930 no
C(72) H(72) 0.930 no
C(73) H(73A) 0.970 no
C(73) H(73B) 0.970 no
C(74) H(74A) 0.970(6) no
C(74) H(74B) 0.970 no
C(75) H(75A) 0.960 no
C(75) H(75B) 0.960 no
C(75) H(75C) 0.960 no
C(76) H(76A) 0.960 no
C(76) H(76B) 0.960 no
C(76) H(76C) 0.960 no
C(77) H(77A) 0.960 no
C(77) H(77B) 0.960 no
C(77) H(77C) 0.960 no
C(78) H(78A) 0.960 no
C(78) H(78B) 0.960 no
C(78) H(78C) 0.960 no

loop_
_geom_contact_atom_site_label_1
_geom_contact_atom_site_label_2
_geom_contact_distance
_geom_contact_site_symmetry_2
Si(1) O(2) 3.496(5) .
Si(1) C(3) 3.039(6) .
Si(1) C(11) 3.443(7) .
Si(1) C(68) 2.831(9) .
Si(1) C(72) 2.866(7) .
Si(2) O(1) 3.497(4) .
Si(2) C(5) 3.549(6) .
Si(2) C(6) 3.009(7) .
Si(2) C(7) 3.399(7) .
Si(2) C(62) 2.849(8) .
Si(2) C(66) 2.855(9) .
O(1) Si(2) 3.497(4) .
O(1) O(2) 2.676(7) .
O(1) C(1) 3.505(6) .
O(1) C(4) 2.928(8) .
O(1) C(6) 2.421(6) .
O(1) C(7) 3.568(7) .
O(1) C(12) 3.461(9) .
O(1) C(13) 3.229(8) .
O(1) C(14) 2.383(9) .
O(1) C(15) 3.387(9) .
O(1) C(65) 3.557(11) 2_655
O(1) C(74) 2.766(5) .
O(1) C(77) 3.084(9) .
O(2) Si(1) 3.496(5) .
O(2) O(1) 2.676(7) .
O(2) C(2) 3.567(5) .
O(2) C(3) 2.416(6) .
O(2) C(5) 3.036(8) .
O(2) C(11) 3.540(8) .
O(2) C(12) 2.379(9) .
O(2) C(13) 3.277(8) .
O(2) C(14) 3.560(8) .
O(2) C(29) 3.347(9) .
O(2) C(31) 3.218(6) 2_656
O(2) C(64) 3.329(11) 2_655
O(2) C(73) 2.745(6) .
O(2) C(75) 3.108(9) .
C(1) O(1) 3.505(6) .
C(1) C(3) 2.740(8) .
C(1) C(4) 3.336(6) .
C(1) C(5) 2.649(7) .
C(1) C(7) 2.338(9) .
C(1) C(9) 2.461(8) .
C(1) C(10) 3.591(9) .
C(1) C(14) 3.401(7) .
C(1) C(16) 3.435(9) .
C(1) C(17) 2.363(9) .
C(1) C(18) 3.569(9) .
C(1) C(21) 2.513(7) .
C(1) C(22) 2.875(8) .
C(1) C(74) 2.541(9) .
C(2) O(2) 3.567(5) .
C(2) C(4) 2.690(6) .
C(2) C(5) 3.289(8) .
C(2) C(6) 2.712(8) .
C(2) C(8) 2.443(7) .
C(2) C(10) 2.366(10) .
C(2) C(11) 2.375(9) .
C(2) C(12) 3.422(7) .
C(2) C(17) 3.581(9) .
C(2) C(21) 2.869(7) .
C(2) C(22) 2.501(7) .
C(2) C(25) 3.594(10) .
C(2) C(28) 3.467(8) .
C(2) C(73) 2.532(8) .
C(3) Si(1) 3.039(6) .
C(3) O(2) 2.416(6) .
C(3) C(1) 2.740(8) .
C(3) C(5) 3.504(9) .
C(3) C(6) 3.594(9) .
C(3) C(9) 2.421(6) .
C(3) C(10) 2.414(9) .
C(3) C(12) 2.612(8) .
C(3) C(28) 2.556(10) .
C(3) C(29) 2.964(9) .
C(4) O(1) 2.928(8) .
C(4) C(1) 3.336(6) .
C(4) C(2) 2.690(6) .
C(4) C(5) 2.774(9) .
C(4) C(6) 3.541(8) .
C(4) C(11) 2.528(9) .
C(4) C(13) 2.612(9) .
C(4) C(14) 3.037(9) .
C(4) C(28) 2.810(10) .
C(4) C(29) 2.406(10) .
C(4) C(73) 2.550(8) .
C(5) Si(2) 3.549(6) .
C(5) O(2) 3.036(8) .
C(5) C(1) 2.649(7) .
C(5) C(2) 3.289(8) .
C(5) C(3) 3.504(9) .
C(5) C(4) 2.774(9) .
C(5) C(7) 2.522(8) .
C(5) C(12) 3.023(9) .
C(5) C(13) 2.609(9) .
C(5) C(15) 2.420(10) .
C(5) C(16) 2.822(10) .
C(5) C(74) 2.548(8) .
C(5) C(77) 3.474(10) .
C(6) Si(2) 3.009(7) .
C(6) O(1) 2.421(6) .
C(6) C(2) 2.712(8) .
C(6) C(3) 3.594(9) .
C(6) C(4) 3.541(8) .
C(6) C(8) 2.400(7) .
C(6) C(14) 2.618(8) .
C(6) C(15) 2.973(9) .
C(6) C(16) 2.562(10) .
C(6) C(17) 2.431(8) .
C(7) Si(2) 3.399(7) .
C(7) O(1) 3.568(7) .
C(7) C(1) 2.338(9) .
C(7) C(5) 2.522(8) .
C(7) C(8) 2.299(9) .
C(7) C(14) 2.866(6) .
C(7) C(15) 2.463(7) .
C(7) C(18) 2.465(8) .
C(7) C(21) 3.572(9) .
C(7) C(34) 3.538(9) .
C(7) C(35) 3.552(10) .
C(7) C(36) 2.450(10) .
C(7) C(37) 2.833(10) .
C(7) C(74) 2.580(10) .
C(7) C(78) 3.291(11) .
C(8) C(2) 2.443(7) .
C(8) C(6) 2.400(7) .
C(8) C(7) 2.299(9) .
C(8) C(9) 2.785(9) .
C(8) C(16) 3.449(8) .
C(8) C(18) 2.444(9) .
C(8) C(19) 2.835(9) .
C(8) C(20) 2.470(9) .
C(8) C(20) 3.451(8) 2_545
C(8) C(21) 3.589(6) 2_545
C(8) C(22) 2.432(9) .
C(8) C(23) 3.552(10) .
C(8) C(42) 3.547(10) .
C(8) C(74) 3.184(9) .
C(9) C(1) 2.461(8) .
C(9) C(3) 2.421(6) .
C(9) C(8) 2.785(9) .
C(9) C(11) 2.319(7) .
C(9) C(20) 3.545(8) .
C(9) C(21) 2.423(8) .
C(9) C(23) 2.452(9) .
C(9) C(24) 2.824(11) .
C(9) C(25) 2.453(10) .
C(9) C(28) 3.467(7) .
C(9) C(42) 3.530(9) .
C(9) C(73) 3.181(8) .
C(10) C(1) 3.591(9) .
C(10) C(2) 2.366(10) .
C(10) C(3) 2.414(9) .
C(10) C(22) 2.448(8) .
C(10) C(23) 2.838(9) .
C(10) C(24) 2.462(11) .
C(10) C(26) 2.446(11) .
C(10) C(27) 2.802(9) .
C(10) C(28) 2.426(7) .
C(10) C(44) 3.566(12) .
C(10) C(45) 3.555(12) .
C(10) C(73) 3.231(10) .
C(11) Si(1) 3.443(7) .
C(11) O(2) 3.540(8) .
C(11) C(2) 2.375(9) .
C(11) C(4) 2.528(9) .
C(11) C(9) 2.319(7) .
C(11) C(12) 2.877(9) .
C(11) C(22) 3.582(7) .
C(11) C(25) 2.459(9) .
C(11) C(26) 2.831(12) .
C(11) C(27) 2.439(11) .
C(11) C(29) 2.464(8) .
C(11) C(30) 3.548(9) .
C(11) C(46) 3.540(10) .
C(11) C(73) 2.585(10) .
C(11) C(76) 3.407(11) .
C(12) O(1) 3.461(9) .
C(12) O(2) 2.379(9) .
C(12) C(2) 3.422(7) .
C(12) C(3) 2.612(8) .
C(12) C(5) 3.023(9) .
C(12) C(11) 2.877(9) .
C(12) C(14) 2.487(9) .
C(12) C(28) 2.490(10) .
C(12) C(30) 2.473(10) .
C(12) C(31) 2.831(10) .
C(12) C(32) 2.438(10) .
C(12) C(46) 3.584(10) .
C(13) O(1) 3.229(8) .
C(13) O(2) 3.277(8) .
C(13) C(4) 2.612(9) .
C(13) C(5) 2.609(9) .
C(13) C(15) 2.439(8) .
C(13) C(29) 2.447(10) .
C(13) C(30) 2.879(10) .
C(13) C(31) 2.500(10) .
C(13) C(33) 2.492(10) .
C(13) C(34) 2.860(9) .
C(14) O(1) 2.383(9) .
C(14) O(2) 3.560(8) .
C(14) C(1) 3.401(7) .
C(14) C(4) 3.037(9) .
C(14) C(6) 2.618(8) .
C(14) C(7) 2.866(6) .
C(14) C(12) 2.487(9) .
C(14) C(16) 2.487(8) .
C(14) C(32) 2.434(10) .
C(14) C(33) 2.829(11) .
C(14) C(34) 2.452(11) .
C(14) C(35) 3.584(10) .
C(14) C(36) 3.562(8) .
C(15) O(1) 3.387(9) .
C(15) C(5) 2.420(10) .
C(15) C(6) 2.973(9) .
C(15) C(7) 2.463(7) .
C(15) C(13) 2.439(8) .
C(15) C(25) 3.446(9) 1_655
C(15) C(32) 2.780(9) .
C(15) C(33) 2.416(10) .
C(15) C(35) 2.348(11) .
C(15) C(36) 2.339(8) .
C(15) C(37) 3.552(7) .
C(15) C(50) 3.571(11) .
C(16) C(1) 3.435(9) .
C(16) C(5) 2.822(10) .
C(16) C(6) 2.562(10) .
C(16) C(8) 3.449(8) .
C(16) C(14) 2.487(8) .
C(16) C(17) 2.417(7) .
C(16) C(18) 2.836(7) .
C(16) C(33) 3.561(9) .
C(16) C(34) 2.338(9) .
C(16) C(35) 2.347(11) .
C(16) C(37) 2.456(9) .
C(16) C(50) 3.597(11) .
C(17) C(1) 2.363(9) .
C(17) C(2) 3.581(9) .
C(17) C(6) 2.431(8) .
C(17) C(16) 2.417(7) .
C(17) C(19) 2.451(9) .
C(17) C(20) 2.826(9) .
C(17) C(21) 2.443(9) .
C(17) C(36) 2.808(9) .
C(17) C(37) 2.435(10) .
C(17) C(38) 3.552(11) .
C(17) C(39) 3.537(10) .
C(17) C(74) 3.258(9) .
C(18) C(1) 3.569(9) .
C(18) C(7) 2.465(8) .
C(18) C(8) 2.444(9) .
C(18) C(16) 2.836(7) .
C(18) C(20) 2.440(10) .
C(18) C(21) 2.815(10) .
C(18) C(36) 2.465(7) .
C(18) C(38) 2.350(10) .
C(18) C(39) 2.322(11) .
C(18) C(40) 3.557(11) .
C(18) C(51) 3.575(10) .
C(19) C(8) 2.835(9) .
C(19) C(17) 2.451(9) .
C(19) C(21) 2.434(10) .
C(19) C(22) 3.532(10) .
C(19) C(23) 3.549(10) .
C(19) C(36) 3.560(8) .
C(19) C(37) 2.342(9) .
C(19) C(38) 2.345(10) .
C(19) C(40) 2.449(12) .
C(19) C(41) 2.844(11) .
C(19) C(42) 2.444(10) .
C(19) C(51) 3.566(10) .
C(20) C(8) 2.470(9) .
C(20) C(8) 3.451(8) 2_545
C(20) C(9) 3.545(8) .
C(20) C(17) 2.826(9) .
C(20) C(18) 2.440(10) .
C(20) C(22) 2.334(9) .
C(20) C(23) 2.347(10) .
C(20) C(24) 3.580(10) .
C(20) C(37) 3.544(10) .
C(20) C(38) 3.547(10) .
C(20) C(39) 2.454(11) .
C(20) C(40) 2.832(11) .
C(20) C(41) 2.475(12) .
C(21) C(1) 2.513(7) .
C(21) C(2) 2.869(7) .
C(21) C(7) 3.572(9) .
C(21) C(8) 3.589(6) 2_545
C(21) C(9) 2.423(8) .
C(21) C(17) 2.443(9) .
C(21) C(18) 2.815(10) .
C(21) C(19) 2.434(10) .
C(21) C(21) 3.517(8) 2_545
C(21) C(23) 2.317(10) .
C(21) C(24) 3.537(10) .
C(21) C(41) 3.545(11) .
C(21) C(42) 2.307(11) .
C(22) C(1) 2.875(8) .
C(22) C(2) 2.501(7) .
C(22) C(8) 2.432(9) .
C(22) C(10) 2.448(8) .
C(22) C(11) 3.582(7) .
C(22) C(19) 3.532(10) .
C(22) C(20) 2.334(9) .
C(22) C(24) 2.456(11) .
C(22) C(25) 2.843(9) .
C(22) C(41) 3.560(11) .
C(22) C(42) 2.322(10) .
C(23) C(8) 3.552(10) .
C(23) C(9) 2.452(9) .
C(23) C(10) 2.838(9) .
C(23) C(19) 3.549(10) .
C(23) C(20) 2.347(10) .
C(23) C(21) 2.317(10) .
C(23) C(25) 2.461(9) .
C(23) C(26) 3.544(9) .
C(23) C(41) 2.461(12) .
C(23) C(43) 2.818(12) .
C(23) C(44) 2.444(12) .
C(23) C(45) 3.538(11) .
C(24) C(9) 2.824(11) .
C(24) C(10) 2.462(11) .
C(24) C(20) 3.580(10) .
C(24) C(21) 3.537(10) .
C(24) C(22) 2.456(11) .
C(24) C(26) 2.331(8) .
C(24) C(27) 3.541(7) .
C(24) C(35) 3.589(10) 1_455
C(24) C(41) 2.856(11) .
C(24) C(42) 2.465(10) .
C(24) C(43) 2.456(12) .
C(24) C(45) 2.329(11) .
C(24) C(56) 3.550(11) .
C(25) C(2) 3.594(10) .
C(25) C(9) 2.453(10) .
C(25) C(11) 2.459(9) .
C(25) C(15) 3.446(9) 1_455
C(25) C(22) 2.843(9) .
C(25) C(23) 2.461(9) .
C(25) C(27) 2.436(8) .
C(25) C(28) 2.843(7) .
C(25) C(34) 3.578(9) 1_455
C(25) C(43) 3.569(12) .
C(25) C(44) 2.346(12) .
C(25) C(45) 2.332(13) .
C(25) C(56) 3.549(12) .
C(26) C(10) 2.446(11) .
C(26) C(11) 2.831(12) .
C(26) C(23) 3.544(9) .
C(26) C(24) 2.331(8) .
C(26) C(28) 2.477(10) .
C(26) C(29) 3.578(9) .
C(26) C(30) 3.551(9) .
C(26) C(43) 3.573(10) .
C(26) C(44) 2.347(10) .
C(26) C(46) 2.450(8) .
C(26) C(56) 2.460(13) .
C(26) C(57) 2.833(11) .
C(27) C(10) 2.802(9) .
C(27) C(11) 2.439(11) .
C(27) C(24) 3.541(7) .
C(27) C(25) 2.436(8) .
C(27) C(29) 2.373(10) .
C(27) C(30) 2.345(10) .
C(27) C(31) 3.548(10) .
C(27) C(44) 3.558(9) .
C(27) C(45) 2.463(10) .
C(27) C(56) 2.833(11) .
C(27) C(57) 2.452(12) .
C(28) C(2) 3.467(8) .
C(28) C(3) 2.556(10) .
C(28) C(4) 2.810(10) .
C(28) C(9) 3.467(7) .
C(28) C(10) 2.426(7) .
C(28) C(12) 2.490(10) .
C(28) C(25) 2.843(7) .
C(28) C(26) 2.477(10) .
C(28) C(30) 2.343(10) .
C(28) C(31) 3.550(10) .
C(28) C(46) 2.340(11) .
C(28) C(57) 3.577(11) .
C(29) O(2) 3.347(9) .
C(29) C(3) 2.964(9) .
C(29) C(4) 2.406(10) .
C(29) C(11) 2.464(8) .
C(29) C(13) 2.447(10) .
C(29) C(26) 3.578(9) .
C(29) C(27) 2.373(10) .
C(29) C(31) 2.414(10) .
C(29) C(32) 2.791(9) .
C(29) C(46) 2.344(10) .
C(29) C(57) 3.565(11) .
C(30) C(11) 3.548(9) .
C(30) C(12) 2.473(10) .
C(30) C(13) 2.879(10) .
C(30) C(26) 3.551(9) .
C(30) C(27) 2.345(10) .
C(30) C(28) 2.343(10) .
C(30) C(32) 2.456(10) .
C(30) C(33) 3.548(10) .
C(30) C(47) 2.443(11) .
C(30) C(48) 3.565(11) .
C(30) C(57) 2.449(10) .
C(30) C(58) 2.838(11) .
C(31) O(2) 3.218(6) 2_656
C(31) C(12) 2.831(10) .
C(31) C(13) 2.500(10) .
C(31) C(27) 3.548(10) .
C(31) C(28) 3.550(10) .
C(31) C(29) 2.414(10) .
C(31) C(33) 2.326(10) .
C(31) C(34) 3.550(10) .
C(31) C(46) 2.448(10) .
C(31) C(48) 2.345(11) .
C(31) C(49) 3.570(10) .
C(31) C(57) 2.835(10) .
C(31) C(58) 2.475(11) .
C(32) C(12) 2.438(10) .
C(32) C(14) 2.434(10) .
C(32) C(15) 2.780(9) .
C(32) C(29) 2.791(9) .
C(32) C(30) 2.456(10) .
C(32) C(34) 2.438(9) .
C(32) C(47) 2.381(11) .
C(32) C(48) 2.360(11) .
C(32) C(49) 3.577(10) .
C(32) C(58) 3.596(11) .
C(33) C(13) 2.492(10) .
C(33) C(14) 2.829(11) .
C(33) C(15) 2.416(10) .
C(33) C(16) 3.561(9) .
C(33) C(30) 3.548(10) .
C(33) C(31) 2.326(10) .
C(33) C(35) 2.463(8) .
C(33) C(36) 3.517(8) .
C(33) C(47) 2.358(11) .
C(33) C(49) 2.462(10) .
C(33) C(50) 2.833(9) .
C(33) C(58) 3.579(11) .
C(33) C(75) 3.556(8) 2_656
C(34) C(7) 3.538(9) .
C(34) C(13) 2.860(9) .
C(34) C(14) 2.452(11) .
C(34) C(16) 2.338(9) .
C(34) C(25) 3.578(9) 1_655
C(34) C(31) 3.550(10) .
C(34) C(32) 2.438(9) .
C(34) C(36) 2.302(7) .
C(34) C(37) 3.519(7) .
C(34) C(47) 3.580(10) .
C(34) C(48) 2.446(11) .
C(34) C(49) 2.836(11) .
C(34) C(50) 2.460(10) .
C(35) C(7) 3.552(10) .
C(35) C(14) 3.584(10) .
C(35) C(15) 2.348(11) .
C(35) C(16) 2.347(11) .
C(35) C(24) 3.589(10) 1_655
C(35) C(33) 2.463(8) .
C(35) C(37) 2.425(7) .
C(35) C(38) 2.821(7) .
C(35) C(44) 3.470(9) 1_655
C(35) C(48) 2.846(9) .
C(35) C(49) 2.467(11) .
C(35) C(51) 2.466(10) .
C(35) C(52) 3.595(11) .
C(35) C(60) 3.596(11) .
C(36) C(7) 2.450(10) .
C(36) C(14) 3.562(8) .
C(36) C(15) 2.339(8) .
C(36) C(17) 2.808(9) .
C(36) C(18) 2.465(7) .
C(36) C(19) 3.560(8) .
C(36) C(33) 3.517(8) .
C(36) C(34) 2.302(7) .
C(36) C(38) 2.472(9) .
C(36) C(39) 3.544(9) .
C(36) C(50) 2.456(11) .
C(36) C(51) 2.856(11) .
C(37) C(7) 2.833(10) .
C(37) C(15) 3.552(7) .
C(37) C(16) 2.456(9) .
C(37) C(17) 2.435(10) .
C(37) C(19) 2.342(9) .
C(37) C(20) 3.544(10) .
C(37) C(34) 3.519(7) .
C(37) C(35) 2.425(7) .
C(37) C(39) 2.322(10) .
C(37) C(40) 3.561(11) .
C(37) C(50) 2.834(9) .
C(37) C(51) 2.472(11) .
C(38) C(17) 3.552(11) .
C(38) C(18) 2.350(10) .
C(38) C(19) 2.345(10) .
C(38) C(20) 3.547(10) .
C(38) C(35) 2.821(7) .
C(38) C(36) 2.472(9) .
C(38) C(40) 2.444(11) .
C(38) C(49) 3.544(8) .
C(38) C(50) 2.450(8) .
C(38) C(52) 2.471(11) .
C(38) C(53) 2.826(12) .
C(38) C(60) 3.561(10) .
C(39) C(17) 3.537(10) .
C(39) C(18) 2.322(11) .
C(39) C(20) 2.454(11) .
C(39) C(36) 3.544(9) .
C(39) C(37) 2.322(10) .
C(39) C(41) 2.482(11) .
C(39) C(42) 2.850(11) .
C(39) C(43) 3.583(11) .
C(39) C(51) 2.450(9) .
C(39) C(52) 2.847(10) .
C(39) C(53) 2.466(12) .
C(39) C(54) 3.571(12) .
C(39) C(68) 3.579(9) 1_545
C(39) C(69) 3.348(9) 1_545
C(39) C(70) 3.414(8) 1_545
C(40) C(18) 3.557(11) .
C(40) C(19) 2.449(12) .
C(40) C(20) 2.832(11) .
C(40) C(37) 3.561(11) .
C(40) C(38) 2.444(11) .
C(40) C(42) 2.464(11) .
C(40) C(43) 2.353(11) .
C(40) C(44) 3.569(11) .
C(40) C(51) 2.837(10) .
C(40) C(52) 2.456(10) .
C(40) C(54) 2.349(11) .
C(40) C(55) 3.557(10) .
C(40) C(71) 3.582(8) 1_545
C(40) C(72) 3.587(8) 1_545
C(41) C(19) 2.844(11) .
C(41) C(20) 2.475(12) .
C(41) C(21) 3.545(11) .
C(41) C(22) 3.560(11) .
C(41) C(23) 2.461(12) .
C(41) C(24) 2.856(11) .
C(41) C(39) 2.482(11) .
C(41) C(44) 2.463(10) .
C(41) C(52) 3.555(11) .
C(41) C(53) 2.338(11) .
C(41) C(54) 2.334(11) .
C(41) C(55) 3.550(10) .
C(41) C(62) 3.535(8) 2_545
C(42) C(8) 3.547(10) .
C(42) C(9) 3.530(9) .
C(42) C(19) 2.444(10) .
C(42) C(21) 2.307(11) .
C(42) C(22) 2.322(10) .
C(42) C(24) 2.465(10) .
C(42) C(39) 2.850(11) .
C(42) C(40) 2.464(11) .
C(42) C(43) 2.463(12) .
C(42) C(44) 2.842(11) .
C(42) C(53) 3.561(11) .
C(42) C(54) 3.554(12) .
C(43) C(23) 2.818(12) .
C(43) C(24) 2.456(12) .
C(43) C(25) 3.569(12) .
C(43) C(26) 3.573(10) .
C(43) C(39) 3.583(11) .
C(43) C(40) 2.353(11) .
C(43) C(42) 2.463(12) .
C(43) C(45) 2.461(10) .
C(43) C(52) 3.552(11) .
C(43) C(53) 2.346(11) .
C(43) C(55) 2.453(9) .
C(43) C(56) 2.850(8) .
C(44) C(10) 3.566(12) .
C(44) C(23) 2.444(12) .
C(44) C(25) 2.346(12) .
C(44) C(26) 2.347(10) .
C(44) C(27) 3.558(9) .
C(44) C(35) 3.470(9) 1_455
C(44) C(40) 3.569(11) .
C(44) C(41) 2.463(10) .
C(44) C(42) 2.842(11) .
C(44) C(53) 3.556(12) .
C(44) C(54) 2.439(12) .
C(44) C(55) 2.819(11) .
C(44) C(56) 2.456(9) .
C(45) C(10) 3.555(12) .
C(45) C(23) 3.538(11) .
C(45) C(24) 2.329(11) .
C(45) C(25) 2.332(13) .
C(45) C(27) 2.463(10) .
C(45) C(43) 2.461(10) .
C(45) C(46) 2.841(8) .
C(45) C(54) 2.832(12) .
C(45) C(55) 2.458(13) .
C(45) C(57) 2.462(9) .
C(45) C(58) 3.553(11) .
C(45) C(59) 3.561(11) .
C(46) C(11) 3.540(10) .
C(46) C(12) 3.584(10) .
C(46) C(26) 2.450(8) .
C(46) C(28) 2.340(11) .
C(46) C(29) 2.344(10) .
C(46) C(31) 2.448(10) .
C(46) C(45) 2.841(8) .
C(46) C(47) 2.828(12) .
C(46) C(55) 3.553(10) .
C(46) C(56) 2.450(10) .
C(46) C(58) 2.460(12) .
C(46) C(59) 3.557(11) .
C(47) C(30) 2.443(11) .
C(47) C(32) 2.381(11) .
C(47) C(33) 2.358(11) .
C(47) C(34) 3.580(10) .
C(47) C(46) 2.828(12) .
C(47) C(49) 2.483(10) .
C(47) C(55) 3.533(9) .
C(47) C(56) 3.540(10) .
C(47) C(57) 2.452(11) .
C(47) C(59) 2.442(9) .
C(47) C(60) 2.840(9) .
C(48) C(30) 3.565(11) .
C(48) C(31) 2.345(11) .
C(48) C(32) 2.360(11) .
C(48) C(34) 2.446(11) .
C(48) C(35) 2.846(9) .
C(48) C(50) 2.450(9) .
C(48) C(51) 3.561(7) .
C(48) C(52) 3.573(8) .
C(48) C(58) 2.495(11) .
C(48) C(59) 2.847(10) .
C(48) C(60) 2.478(9) .
C(48) C(75) 3.449(7) 2_656
C(49) C(31) 3.570(10) .
C(49) C(32) 3.577(10) .
C(49) C(33) 2.462(10) .
C(49) C(34) 2.836(11) .
C(49) C(35) 2.467(11) .
C(49) C(38) 3.544(8) .
C(49) C(47) 2.483(10) .
C(49) C(49) 3.478(11) 2_646
C(49) C(51) 2.335(7) .
C(49) C(52) 2.355(8) .
C(49) C(53) 3.560(9) .
C(49) C(58) 2.872(11) .
C(49) C(59) 2.474(11) .
C(50) C(15) 3.571(11) .
C(50) C(16) 3.597(11) .
C(50) C(33) 2.833(9) .
C(50) C(34) 2.460(10) .
C(50) C(36) 2.456(11) .
C(50) C(37) 2.834(9) .
C(50) C(38) 2.450(8) .
C(50) C(48) 2.450(9) .
C(50) C(52) 2.364(11) .
C(50) C(53) 3.556(11) .
C(50) C(59) 3.565(11) .
C(50) C(60) 2.359(11) .
C(51) C(18) 3.575(10) .
C(51) C(19) 3.566(10) .
C(51) C(35) 2.466(10) .
C(51) C(36) 2.856(11) .
C(51) C(37) 2.472(11) .
C(51) C(39) 2.450(9) .
C(51) C(40) 2.837(10) .
C(51) C(48) 3.561(7) .
C(51) C(49) 2.335(7) .
C(51) C(53) 2.455(12) .
C(51) C(59) 3.568(10) .
C(51) C(60) 2.353(10) .
C(52) C(35) 3.595(11) .
C(52) C(38) 2.471(11) .
C(52) C(39) 2.847(10) .
C(52) C(40) 2.456(10) .
C(52) C(41) 3.555(11) .
C(52) C(43) 3.552(11) .
C(52) C(48) 3.573(8) .
C(52) C(49) 2.355(8) .
C(52) C(50) 2.364(11) .
C(52) C(54) 2.437(12) .
C(52) C(55) 2.809(12) .
C(52) C(59) 2.450(9) .
C(53) C(38) 2.826(12) .
C(53) C(39) 2.466(12) .
C(53) C(41) 2.338(11) .
C(53) C(42) 3.561(11) .
C(53) C(43) 2.346(11) .
C(53) C(44) 3.556(12) .
C(53) C(49) 3.560(9) .
C(53) C(50) 3.556(11) .
C(53) C(51) 2.455(12) .
C(53) C(55) 2.450(10) .
C(53) C(59) 2.838(8) .
C(53) C(60) 2.446(8) .
C(54) C(39) 3.571(12) .
C(54) C(40) 2.349(11) .
C(54) C(41) 2.334(11) .
C(54) C(42) 3.554(12) .
C(54) C(44) 2.439(12) .
C(54) C(45) 2.832(12) .
C(54) C(52) 2.437(12) .
C(54) C(55) 3.307(13) 2_546
C(54) C(56) 2.459(10) .
C(54) C(57) 3.559(9) .
C(54) C(58) 3.537(8) .
C(54) C(59) 2.450(8) .
C(54) C(60) 2.816(10) .
C(55) C(40) 3.557(10) .
C(55) C(41) 3.550(10) .
C(55) C(43) 2.453(9) .
C(55) C(44) 2.819(11) .
C(55) C(45) 2.458(13) .
C(55) C(46) 3.553(10) .
C(55) C(47) 3.533(9) .
C(55) C(52) 2.809(12) .
C(55) C(53) 2.450(10) .
C(55) C(54) 3.307(13) 2_546
C(55) C(55) 2.932(13) 2_546
C(55) C(56) 3.569(12) 2_546
C(55) C(57) 2.343(10) .
C(55) C(58) 2.316(9) .
C(55) C(60) 2.428(12) .
C(56) C(24) 3.550(11) .
C(56) C(25) 3.549(12) .
C(56) C(26) 2.460(13) .
C(56) C(27) 2.833(11) .
C(56) C(43) 2.850(8) .
C(56) C(44) 2.456(9) .
C(56) C(46) 2.450(10) .
C(56) C(47) 3.540(10) .
C(56) C(54) 2.459(10) .
C(56) C(55) 3.569(12) 2_546
C(56) C(58) 2.319(11) .
C(56) C(59) 2.336(12) .
C(56) C(60) 3.553(12) .
C(57) C(26) 2.833(11) .
C(57) C(27) 2.452(12) .
C(57) C(28) 3.577(11) .
C(57) C(29) 3.565(11) .
C(57) C(30) 2.449(10) .
C(57) C(31) 2.835(10) .
C(57) C(45) 2.462(9) .
C(57) C(47) 2.452(11) .
C(57) C(54) 3.559(9) .
C(57) C(55) 2.343(10) .
C(57) C(59) 2.346(11) .
C(57) C(60) 3.568(11) .
C(58) C(30) 2.838(11) .
C(58) C(31) 2.475(11) .
C(58) C(32) 3.596(11) .
C(58) C(33) 3.579(11) .
C(58) C(45) 3.553(11) .
C(58) C(46) 2.460(12) .
C(58) C(48) 2.495(11) .
C(58) C(49) 2.872(11) .
C(58) C(54) 3.537(8) .
C(58) C(55) 2.316(9) .
C(58) C(56) 2.319(11) .
C(58) C(60) 2.455(10) .
C(59) C(45) 3.561(11) .
C(59) C(46) 3.557(11) .
C(59) C(47) 2.442(9) .
C(59) C(48) 2.847(10) .
C(59) C(49) 2.474(11) .
C(59) C(50) 3.565(11) .
C(59) C(51) 3.568(10) .
C(59) C(52) 2.450(9) .
C(59) C(53) 2.838(8) .
C(59) C(54) 2.450(8) .
C(59) C(56) 2.336(12) .
C(59) C(57) 2.346(11) .
C(60) C(35) 3.596(11) .
C(60) C(38) 3.561(10) .
C(60) C(47) 2.840(9) .
C(60) C(48) 2.478(9) .
C(60) C(50) 2.359(11) .
C(60) C(51) 2.353(10) .
C(60) C(53) 2.446(8) .
C(60) C(54) 2.816(10) .
C(60) C(55) 2.428(12) .
C(60) C(56) 3.553(12) .
C(60) C(57) 3.568(11) .
C(60) C(58) 2.455(10) .
C(61) C(63) 2.448(10) .
C(61) C(64) 2.820(13) .
C(61) C(65) 2.452(12) .
C(61) C(74) 2.973(9) .
C(61) C(77) 3.021(9) .
C(61) C(78) 3.014(11) .
C(62) Si(2) 2.849(8) .
C(62) C(41) 3.535(8) 2_545
C(62) C(64) 2.387(14) .
C(62) C(65) 2.741(11) .
C(62) C(66) 2.345(8) .
C(62) C(78) 3.300(13) .
C(63) C(61) 2.448(10) .
C(63) C(65) 2.347(10) .
C(63) C(66) 2.718(9) .
C(64) O(2) 3.329(11) 2_655
C(64) C(61) 2.820(13) .
C(64) C(62) 2.387(14) .
C(64) C(66) 2.363(11) .
C(65) O(1) 3.557(11) 2_655
C(65) C(61) 2.452(12) .
C(65) C(62) 2.741(11) .
C(65) C(63) 2.347(10) .
C(66) Si(2) 2.855(9) .
C(66) C(62) 2.345(8) .
C(66) C(63) 2.718(9) .
C(66) C(64) 2.363(11) .
C(66) C(77) 3.422(12) .
C(67) C(69) 2.451(12) .
C(67) C(70) 2.823(12) .
C(67) C(71) 2.440(11) .
C(67) C(73) 2.889(9) .
C(67) C(75) 3.013(9) .
C(67) C(76) 3.048(11) .
C(68) Si(1) 2.831(9) .
C(68) C(39) 3.579(9) 1_565
C(68) C(70) 2.373(12) .
C(68) C(71) 2.720(11) .
C(68) C(72) 2.341(11) .
C(68) C(73) 3.339(10) .
C(68) C(75) 3.573(10) .
C(69) C(39) 3.348(9) 1_565
C(69) C(67) 2.451(12) .
C(69) C(71) 2.363(12) .
C(69) C(72) 2.738(12) .
C(70) C(39) 3.414(8) 1_565
C(70) C(67) 2.823(12) .
C(70) C(68) 2.373(12) .
C(70) C(72) 2.379(12) .
C(71) C(40) 3.582(8) 1_565
C(71) C(67) 2.440(11) .
C(71) C(68) 2.720(11) .
C(71) C(69) 2.363(12) .
C(72) Si(1) 2.866(7) .
C(72) C(40) 3.587(8) 1_565
C(72) C(68) 2.341(11) .
C(72) C(69) 2.738(12) .
C(72) C(70) 2.379(12) .
C(72) C(76) 3.339(11) .
C(73) O(2) 2.745(6) .
C(73) C(2) 2.532(8) .
C(73) C(4) 2.550(8) .
C(73) C(9) 3.181(8) .
C(73) C(10) 3.231(10) .
C(73) C(11) 2.585(10) .
C(73) C(67) 2.889(9) .
C(73) C(68) 3.339(10) .
C(73) C(75) 3.116(7) .
C(73) C(76) 3.103(10) .
C(74) O(1) 2.766(5) .
C(74) C(1) 2.541(9) .
C(74) C(5) 2.548(8) .
C(74) C(7) 2.580(10) .
C(74) C(8) 3.184(9) .
C(74) C(17) 3.258(9) .
C(74) C(61) 2.973(9) .
C(74) C(77) 3.119(8) .
C(74) C(78) 3.041(11) .
C(75) O(2) 3.108(9) .
C(75) C(33) 3.556(8) 2_656
C(75) C(48) 3.449(7) 2_656
C(75) C(67) 3.013(9) .
C(75) C(68) 3.573(10) .
C(75) C(73) 3.116(7) .
C(75) C(76) 3.000(10) .
C(76) C(11) 3.407(11) .
C(76) C(67) 3.048(11) .
C(76) C(72) 3.339(11) .
C(76) C(73) 3.103(10) .
C(76) C(75) 3.000(10) .
C(77) O(1) 3.084(9) .
C(77) C(5) 3.474(10) .
C(77) C(61) 3.021(9) .
C(77) C(66) 3.422(12) .
C(77) C(74) 3.119(8) .
C(77) C(78) 2.992(9) .
C(78) C(7) 3.291(11) .
C(78) C(61) 3.014(11) .
C(78) C(62) 3.300(13) .
C(78) C(74) 3.041(11) .
C(78) C(77) 2.992(9) .
C(78) C(78) 3.457(11) 2_645
Si(1) H(68) 2.893 .
Si(1) H(72) 2.958 .
Si(1) H(73A) 2.350 .
Si(1) H(73B) 2.350 .
Si(1) H(75A) 2.337 .
Si(1) H(75B) 2.337 .
Si(1) H(75C) 2.337 .
Si(1) H(76A) 2.360 .
Si(1) H(76B) 2.360 .
Si(1) H(76C) 2.360 .
Si(2) H(62) 2.932 .
Si(2) H(66) 2.932 .
Si(2) H(74A) 2.357(2) .
Si(2) H(74B) 2.357 .
Si(2) H(77A) 2.346 .
Si(2) H(77B) 2.347 .
Si(2) H(77C) 2.347 .
Si(2) H(78A) 2.344 .
Si(2) H(78B) 2.344 .
Si(2) H(78C) 2.344 .
O(1) H(64) 3.241 2_655
O(1) H(65) 2.850 2_655
O(1) H(74A) 2.490(3) .
O(1) H(76B) 2.968 1_655
O(1) H(77A) 2.847 .
O(1) H(77B) 2.727 .
O(2) H(64) 2.634 2_655
O(2) H(65) 3.285 2_655
O(2) H(73B) 2.468 .
O(2) H(75A) 2.897 .
O(2) H(75C) 2.731 .
C(1) H(70) 3.193 2_555
C(1) H(73A) 3.574 .
C(1) H(73B) 3.586 .
C(1) H(74A) 2.828(6) .
C(1) H(74B) 2.529 .
C(2) H(70) 3.243 2_555
C(2) H(73A) 2.479 .
C(2) H(73B) 2.818 .
C(2) H(74A) 3.598(6) .
C(3) H(73A) 2.052 .
C(3) H(73B) 2.052 .
C(4) H(73A) 3.348 .
C(4) H(73B) 2.614 .
C(4) H(75A) 3.240 .
C(4) H(75C) 3.530 .
C(5) H(74A) 2.633(6) .
C(5) H(74B) 3.355 .
C(5) H(77A) 3.038 .
C(5) H(77B) 3.436 .
C(6) H(74A) 2.064(7) .
C(6) H(74B) 2.064 .
C(6) H(77A) 3.487 .
C(6) H(78A) 3.466 .
C(7) H(74A) 3.381(7) .
C(7) H(74B) 2.831 .
C(7) H(78A) 2.720 .
C(7) H(78C) 3.435 .
C(8) H(74B) 2.831 .
C(9) H(73A) 2.806 .
C(9) H(77A) 3.229 1_455
C(9) H(77C) 3.284 1_455
C(10) H(73A) 3.044 .
C(10) H(76A) 3.546 .
C(10) H(77A) 3.024 1_455
C(11) H(73A) 2.846 .
C(11) H(73B) 3.379 .
C(11) H(76A) 2.903 .
C(11) H(76B) 3.488 .
C(16) H(78A) 3.010 .
C(17) H(74B) 3.066 .
C(17) H(78A) 3.390 .
C(17) H(78B) 3.306 2_645
C(18) H(78B) 2.778 2_645
C(20) H(74B) 3.375 2_545
C(23) H(78C) 3.258 2_545
C(25) H(77A) 3.555 1_455
C(27) H(76A) 3.476 2_556
C(27) H(76C) 3.553 2_556
C(28) H(76A) 3.217 .
C(31) H(75A) 3.260 2_656
C(31) H(75C) 3.596 2_656
C(32) H(75A) 3.016 2_656
C(33) H(75A) 2.903 2_656
C(33) H(75B) 3.537 2_656
C(36) H(62) 3.306 2_645
C(36) H(78B) 3.335 2_645
C(36) H(78C) 3.589 2_645
C(37) H(62) 3.293 2_645
C(37) H(78B) 2.792 2_645
C(41) H(62) 3.142 2_545
C(41) H(63) 3.561 2_545
C(42) H(62) 3.262 2_545
C(42) H(74B) 3.438 2_545
C(42) H(78C) 3.358 2_545
C(43) H(62) 3.429 2_545
C(43) H(63) 3.242 2_545
C(46) H(76A) 3.434 2_556
C(46) H(76C) 2.958 2_556
C(47) H(64) 3.475 1_556
C(47) H(75A) 3.355 2_656
C(47) H(75C) 3.211 2_656
C(48) H(75A) 3.125 2_656
C(48) H(75B) 3.358 2_656
C(48) H(75C) 3.293 2_656
C(51) H(75B) 3.503 1_545
C(52) H(75B) 2.993 1_545
C(53) H(75B) 3.349 1_545
C(57) H(76C) 3.129 2_556
C(58) H(63) 3.227 1_556
C(58) H(64) 3.554 1_556
C(61) H(62) 2.020 .
C(61) H(63) 3.280 .
C(61) H(65) 3.282 .
C(61) H(66) 2.006 .
C(61) H(69) 3.467 2_655
C(61) H(71) 2.956 2_555
C(61) H(74A) 3.033(6) .
C(61) H(74B) 3.080 .
C(61) H(77B) 3.172 .
C(61) H(77C) 3.172 .
C(61) H(78B) 3.163 .
C(61) H(78C) 3.164 .
C(62) H(63) 2.031 .
C(62) H(64) 3.227 .
C(62) H(66) 3.190 .
C(62) H(71) 3.345 2_555
C(62) H(78B) 3.315 .
C(62) H(78C) 3.113 .
C(63) H(62) 2.021 .
C(63) H(64) 1.989 .
C(63) H(65) 3.187 .
C(64) H(62) 3.216 .
C(64) H(63) 1.992 .
C(64) H(65) 1.985 .
C(64) H(66) 3.190 .
C(64) H(68) 3.263 2_655
C(64) H(72) 3.209 2_555
C(64) H(75C) 3.423 2_655
C(65) H(63) 3.184 .
C(65) H(64) 1.979 .
C(65) H(66) 2.007 .
C(65) H(66) 3.442 2_655
C(65) H(68) 3.011 2_655
C(65) H(71) 3.390 2_555
C(65) H(72) 3.339 2_555
C(65) H(73B) 3.506 2_655
C(65) H(74A) 3.452(7) 2_655
C(66) H(62) 3.194 .
C(66) H(64) 3.206 .
C(66) H(65) 2.027 .
C(66) H(66) 3.362 2_655
C(66) H(68) 3.219 2_655
C(66) H(69) 3.462 2_655
C(66) H(71) 2.985 2_555
C(66) H(74A) 3.425(8) .
C(66) H(77B) 3.192 .
C(66) H(77C) 3.536 .
C(67) H(68) 2.009 .
C(67) H(69) 3.281 .
C(67) H(71) 3.270 .
C(67) H(72) 2.009 .
C(67) H(73A) 2.954 .
C(67) H(73B) 2.935 .
C(67) H(75B) 3.164 .
C(67) H(75C) 3.164 .
C(67) H(76B) 3.203 .
C(67) H(76C) 3.204 .
C(68) H(69) 2.021 .
C(68) H(70) 3.216 .
C(68) H(72) 3.189 .
C(68) H(73A) 3.465 .
C(68) H(73B) 2.954 .
C(68) H(75C) 3.329 .
C(69) H(68) 1.998 .
C(69) H(70) 2.005 .
C(69) H(71) 3.203 .
C(69) H(73A) 3.589 2_555
C(69) H(77C) 3.211 2_655
C(70) H(68) 3.203 .
C(70) H(69) 2.010 .
C(70) H(71) 1.992 .
C(70) H(72) 3.206 .
C(70) H(73A) 3.461 2_555
C(70) H(73B) 3.486 2_555
C(70) H(74A) 3.299(9) 2_555
C(70) H(74B) 3.276 2_555
C(71) H(66) 3.278 1_455
C(71) H(69) 3.204 .
C(71) H(70) 1.993 .
C(71) H(72) 2.006 .
C(71) H(74A) 3.197(8) 2_555
C(71) H(74B) 3.272 2_555
C(72) H(66) 3.515 1_455
C(72) H(68) 3.186 .
C(72) H(70) 3.220 .
C(72) H(71) 2.020 .
C(72) H(76B) 3.243 .
C(72) H(76C) 3.262 .
C(72) H(77B) 3.282 1_455
C(73) H(68) 3.126 .
C(73) H(70) 3.335 2_555
C(73) H(75A) 3.325 .
C(73) H(75C) 3.228 .
C(73) H(76A) 3.312 .
C(73) H(76B) 3.206 .
C(73) H(77C) 3.435 1_455
C(74) H(65) 3.477 2_655
C(74) H(70) 3.164 2_555
C(74) H(71) 3.023 2_555
C(74) H(77A) 3.291 .
C(74) H(77B) 3.266 .
C(74) H(78A) 3.219 .
C(74) H(78C) 3.151 .
C(75) H(68) 3.329 .
C(75) H(73B) 3.263 .
C(75) H(76A) 3.142 .
C(75) H(76C) 3.154 .
C(76) H(72) 2.872 .
C(76) H(73A) 3.226 .
C(76) H(75A) 3.132 .
C(76) H(75B) 3.154 .
C(76) H(77B) 3.358 1_455
C(77) H(66) 3.058 .
C(77) H(69) 3.143 2_655
C(77) H(73A) 3.060 1_655
C(77) H(74A) 3.302(7) .
C(77) H(76B) 3.008 1_655
C(77) H(78A) 3.136 .
C(77) H(78B) 3.139 .
C(78) H(62) 2.853 .
C(78) H(74B) 3.145 .
C(78) H(77A) 3.138 .
C(78) H(77C) 3.138 .
C(78) H(78A) 2.942 2_645
C(78) H(78C) 3.285 2_645
H(62) Si(2) 2.932 .
H(62) C(36) 3.306 2_645
H(62) C(37) 3.293 2_645
H(62) C(41) 3.142 2_545
H(62) C(42) 3.262 2_545
H(62) C(43) 3.429 2_545
H(62) C(61) 2.020 .
H(62) C(63) 2.021 .
H(62) C(64) 3.216 .
H(62) C(66) 3.194 .
H(62) C(78) 2.853 .
H(62) H(63) 2.315 .
H(62) H(74B) 3.578 .
H(62) H(78B) 2.869 .
H(62) H(78C) 2.471 .
H(63) C(41) 3.561 2_545
H(63) C(43) 3.242 2_545
H(63) C(58) 3.227 1_554
H(63) C(61) 3.280 .
H(63) C(62) 2.031 .
H(63) C(64) 1.992 .
H(63) C(65) 3.184 .
H(63) H(62) 2.315 .
H(63) H(64) 2.283 .
H(64) O(1) 3.241 2_655
H(64) O(2) 2.634 2_655
H(64) C(47) 3.475 1_554
H(64) C(58) 3.554 1_554
H(64) C(62) 3.227 .
H(64) C(63) 1.989 .
H(64) C(65) 1.979 .
H(64) C(66) 3.206 .
H(64) H(63) 2.283 .
H(64) H(65) 2.277 .
H(64) H(72) 3.320 2_555
H(64) H(75C) 3.128 2_655
H(65) O(1) 2.850 2_655
H(65) O(2) 3.285 2_655
H(65) C(61) 3.282 .
H(65) C(63) 3.187 .
H(65) C(64) 1.985 .
H(65) C(66) 2.027 .
H(65) C(74) 3.477 2_655
H(65) H(64) 2.277 .
H(65) H(66) 2.301 .
H(65) H(66) 3.164 2_655
H(65) H(68) 3.242 2_655
H(65) H(71) 3.364 1_655
H(65) H(72) 3.554 2_555
H(65) H(73B) 3.060 2_655
H(65) H(74A) 2.540 2_655
H(65) H(77B) 3.567 2_655
H(66) Si(2) 2.932 .
H(66) C(61) 2.006 .
H(66) C(62) 3.190 .
H(66) C(64) 3.190 .
H(66) C(65) 2.007 .
H(66) C(65) 3.442 2_655
H(66) C(66) 3.362 2_655
H(66) C(71) 3.278 1_655
H(66) C(72) 3.515 1_655
H(66) C(77) 3.058 .
H(66) H(65) 2.301 .
H(66) H(65) 3.164 2_655
H(66) H(66) 3.006 2_655
H(66) H(68) 3.545 2_655
H(66) H(69) 3.465 2_655
H(66) H(71) 3.047 1_655
H(66) H(71) 3.288 2_555
H(66) H(72) 3.420 1_655
H(66) H(74A) 3.258 .
H(66) H(77B) 2.597 .
H(66) H(77C) 3.258 .
H(68) Si(1) 2.893 .
H(68) C(64) 3.263 2_655
H(68) C(65) 3.011 2_655
H(68) C(66) 3.219 2_655
H(68) C(67) 2.009 .
H(68) C(69) 1.998 .
H(68) C(70) 3.203 .
H(68) C(72) 3.186 .
H(68) C(73) 3.126 .
H(68) C(75) 3.329 .
H(68) H(65) 3.242 2_655
H(68) H(66) 3.545 2_655
H(68) H(69) 2.294 .
H(68) H(73A) 3.447 .
H(68) H(73B) 2.533 .
H(68) H(75C) 2.871 .
H(69) C(61) 3.467 2_655
H(69) C(66) 3.462 2_655
H(69) C(67) 3.281 .
H(69) C(68) 2.021 .
H(69) C(70) 2.010 .
H(69) C(71) 3.204 .
H(69) C(77) 3.143 2_655
H(69) H(66) 3.465 2_655
H(69) H(68) 2.294 .
H(69) H(70) 2.308 .
H(69) H(73A) 3.148 2_555
H(69) H(77B) 3.370 2_655
H(69) H(77C) 2.315 2_655
H(70) C(1) 3.193 2_555
H(70) C(2) 3.243 2_555
H(70) C(68) 3.216 .
H(70) C(69) 2.005 .
H(70) C(71) 1.993 .
H(70) C(72) 3.220 .
H(70) C(73) 3.335 2_555
H(70) C(74) 3.164 2_555
H(70) H(69) 2.308 .
H(70) H(71) 2.287 .
H(70) H(73A) 2.883 2_555
H(70) H(73B) 2.911 2_555
H(70) H(74A) 2.745 2_555
H(70) H(74B) 2.731 2_555
H(71) C(61) 2.956 2_555
H(71) C(62) 3.345 2_555
H(71) C(65) 3.390 2_555
H(71) C(66) 2.985 2_555
H(71) C(67) 3.270 .
H(71) C(69) 3.203 .
H(71) C(70) 1.992 .
H(71) C(72) 2.020 .
H(71) C(74) 3.023 2_555
H(71) H(65) 3.364 1_455
H(71) H(66) 3.047 1_455
H(71) H(66) 3.288 2_555
H(71) H(70) 2.287 .
H(71) H(72) 2.297 .
H(71) H(74A) 2.538 2_555
H(71) H(74B) 2.709 2_555
H(72) Si(1) 2.958 .
H(72) C(64) 3.209 2_555
H(72) C(65) 3.339 2_555
H(72) C(67) 2.009 .
H(72) C(68) 3.189 .
H(72) C(70) 3.206 .
H(72) C(71) 2.006 .
H(72) C(76) 2.872 .
H(72) H(64) 3.320 2_555
H(72) H(65) 3.554 2_555
H(72) H(66) 3.420 1_455
H(72) H(71) 2.297 .
H(72) H(76B) 2.677 .
H(72) H(76C) 2.684 .
H(72) H(77B) 2.901 1_455
H(73A) Si(1) 2.350 .
H(73A) C(1) 3.574 .
H(73A) C(2) 2.479 .
H(73A) C(3) 2.052 .
H(73A) C(4) 3.348 .
H(73A) C(9) 2.806 .
H(73A) C(10) 3.044 .
H(73A) C(11) 2.846 .
H(73A) C(67) 2.954 .
H(73A) C(68) 3.465 .
H(73A) C(69) 3.589 2_555
H(73A) C(70) 3.461 2_555
H(73A) C(76) 3.226 .
H(73A) C(77) 3.060 1_455
H(73A) H(68) 3.447 .
H(73A) H(69) 3.148 2_555
H(73A) H(70) 2.883 2_555
H(73A) H(73B) 1.554 .
H(73A) H(76A) 3.549 .
H(73A) H(76B) 3.035 .
H(73A) H(77A) 3.121 1_455
H(73A) H(77B) 3.099 1_455
H(73A) H(77C) 2.486 1_455
H(73B) Si(1) 2.350 .
H(73B) O(2) 2.468 .
H(73B) C(1) 3.586 .
H(73B) C(2) 2.818 .
H(73B) C(3) 2.052 .
H(73B) C(4) 2.614 .
H(73B) C(11) 3.379 .
H(73B) C(65) 3.506 2_655
H(73B) C(67) 2.935 .
H(73B) C(68) 2.954 .
H(73B) C(70) 3.486 2_555
H(73B) C(75) 3.263 .
H(73B) H(65) 3.060 2_655
H(73B) H(68) 2.533 .
H(73B) H(70) 2.911 2_555
H(73B) H(73A) 1.554 .
H(73B) H(74A) 3.556 .
H(73B) H(75A) 3.590 .
H(73B) H(75C) 3.086 .
H(74A) Si(2) 2.357(2) .
H(74A) O(1) 2.490(3) .
H(74A) C(1) 2.828(6) .
H(74A) C(2) 3.598(6) .
H(74A) C(5) 2.633(6) .
H(74A) C(6) 2.064(7) .
H(74A) C(7) 3.381(7) .
H(74A) C(61) 3.033(6) .
H(74A) C(65) 3.452(7) 2_655
H(74A) C(66) 3.425(8) .
H(74A) C(70) 3.299(9) 2_555
H(74A) C(71) 3.197(8) 2_555
H(74A) C(77) 3.302(7) .
H(74A) H(65) 2.540 2_655
H(74A) H(66) 3.258 .
H(74A) H(70) 2.745 2_555
H(74A) H(71) 2.538 2_555
H(74A) H(73B) 3.556 .
H(74A) H(74B) 1.557 .
H(74A) H(77A) 3.588 .
H(74A) H(77B) 3.163 .
H(74B) Si(2) 2.357 .
H(74B) C(1) 2.529 .
H(74B) C(5) 3.355 .
H(74B) C(6) 2.064 .
H(74B) C(7) 2.831 .
H(74B) C(8) 2.831 .
H(74B) C(17) 3.066 .
H(74B) C(20) 3.375 2_545
H(74B) C(42) 3.438 2_545
H(74B) C(61) 3.080 .
H(74B) C(70) 3.276 2_555
H(74B) C(71) 3.272 2_555
H(74B) C(78) 3.145 .
H(74B) H(62) 3.578 .
H(74B) H(70) 2.731 2_555
H(74B) H(71) 2.709 2_555
H(74B) H(74A) 1.557 .
H(74B) H(78A) 3.424 .
H(74B) H(78C) 2.953 .
H(75A) Si(1) 2.337 .
H(75A) O(2) 2.897 .
H(75A) C(4) 3.240 .
H(75A) C(31) 3.260 2_656
H(75A) C(32) 3.016 2_656
H(75A) C(33) 2.903 2_656
H(75A) C(47) 3.355 2_656
H(75A) C(48) 3.125 2_656
H(75A) C(73) 3.325 .
H(75A) C(76) 3.132 .
H(75A) H(73B) 3.590 .
H(75A) H(75B) 1.568 .
H(75A) H(75C) 1.568 .
H(75A) H(76A) 2.973 .
H(75A) H(76C) 3.371 .
H(75B) Si(1) 2.337 .
H(75B) C(33) 3.537 2_656
H(75B) C(48) 3.358 2_656
H(75B) C(51) 3.503 1_565
H(75B) C(52) 2.993 1_565
H(75B) C(53) 3.349 1_565
H(75B) C(67) 3.164 .
H(75B) C(76) 3.154 .
H(75B) H(75A) 1.568 .
H(75B) H(75C) 1.568 .
H(75B) H(76A) 3.383 .
H(75B) H(76C) 3.009 .
H(75C) Si(1) 2.337 .
H(75C) O(2) 2.731 .
H(75C) C(4) 3.530 .
H(75C) C(31) 3.596 2_656
H(75C) C(47) 3.211 2_656
H(75C) C(48) 3.293 2_656
H(75C) C(64) 3.423 2_655
H(75C) C(67) 3.164 .
H(75C) C(68) 3.329 .
H(75C) C(73) 3.228 .
H(75C) H(64) 3.128 2_655
H(75C) H(68) 2.871 .
H(75C) H(73B) 3.086 .
H(75C) H(75A) 1.568 .
H(75C) H(75B) 1.568 .
H(76A) Si(1) 2.360 .
H(76A) C(10) 3.546 .
H(76A) C(11) 2.903 .
H(76A) C(27) 3.476 2_556
H(76A) C(28) 3.217 .
H(76A) C(46) 3.434 2_556
H(76A) C(73) 3.312 .
H(76A) C(75) 3.142 .
H(76A) H(73A) 3.549 .
H(76A) H(75A) 2.973 .
H(76A) H(75B) 3.383 .
H(76A) H(76B) 1.568 .
H(76A) H(76C) 1.568 .
H(76B) Si(1) 2.360 .
H(76B) O(1) 2.968 1_455
H(76B) C(11) 3.488 .
H(76B) C(67) 3.203 .
H(76B) C(72) 3.243 .
H(76B) C(73) 3.206 .
H(76B) C(77) 3.008 1_455
H(76B) H(72) 2.677 .
H(76B) H(73A) 3.035 .
H(76B) H(76A) 1.568 .
H(76B) H(76C) 1.568 .
H(76B) H(77A) 2.755 1_455
H(76B) H(77B) 2.480 1_455
H(76B) H(77C) 3.390 1_455
H(76C) Si(1) 2.360 .
H(76C) C(27) 3.553 2_556
H(76C) C(46) 2.958 2_556
H(76C) C(57) 3.129 2_556
H(76C) C(67) 3.204 .
H(76C) C(72) 3.262 .
H(76C) C(75) 3.154 .
H(76C) H(72) 2.684 .
H(76C) H(75A) 3.371 .
H(76C) H(75B) 3.009 .
H(76C) H(76A) 1.568 .
H(76C) H(76B) 1.568 .
H(77A) Si(2) 2.346 .
H(77A) O(1) 2.847 .
H(77A) C(5) 3.038 .
H(77A) C(6) 3.487 .
H(77A) C(9) 3.229 1_655
H(77A) C(10) 3.024 1_655
H(77A) C(25) 3.555 1_655
H(77A) C(74) 3.291 .
H(77A) C(78) 3.138 .
H(77A) H(73A) 3.121 1_655
H(77A) H(74A) 3.588 .
H(77A) H(76B) 2.755 1_655
H(77A) H(77B) 1.568 .
H(77A) H(77C) 1.568 .
H(77A) H(78A) 2.982 .
H(77A) H(78B) 3.371 .
H(77B) Si(2) 2.347 .
H(77B) O(1) 2.727 .
H(77B) C(5) 3.436 .
H(77B) C(61) 3.172 .
H(77B) C(66) 3.192 .
H(77B) C(72) 3.282 1_655
H(77B) C(74) 3.266 .
H(77B) C(76) 3.358 1_655
H(77B) H(65) 3.567 2_655
H(77B) H(66) 2.597 .
H(77B) H(69) 3.370 2_655
H(77B) H(72) 2.901 1_655
H(77B) H(73A) 3.099 1_655
H(77B) H(74A) 3.163 .
H(77B) H(76B) 2.480 1_655
H(77B) H(77A) 1.568 .
H(77B) H(77C) 1.568 .
H(77C) Si(2) 2.347 .
H(77C) C(9) 3.284 1_655
H(77C) C(61) 3.172 .
H(77C) C(66) 3.536 .
H(77C) C(69) 3.211 2_655
H(77C) C(73) 3.435 1_655
H(77C) C(78) 3.138 .
H(77C) H(66) 3.258 .
H(77C) H(69) 2.315 2_655
H(77C) H(73A) 2.486 1_655
H(77C) H(76B) 3.390 1_655
H(77C) H(77A) 1.568 .
H(77C) H(77B) 1.568 .
H(77C) H(78A) 3.367 .
H(77C) H(78B) 2.983 .
H(78A) Si(2) 2.344 .
H(78A) C(6) 3.466 .
H(78A) C(7) 2.720 .
H(78A) C(16) 3.010 .
H(78A) C(17) 3.390 .
H(78A) C(74) 3.219 .
H(78A) C(77) 3.136 .
H(78A) C(78) 2.942 2_645
H(78A) H(74B) 3.424 .
H(78A) H(77A) 2.982 .
H(78A) H(77C) 3.367 .
H(78A) H(78A) 2.684 2_645
H(78A) H(78B) 1.568 .
H(78A) H(78B) 3.036 2_645
H(78A) H(78C) 1.568 .
H(78A) H(78C) 2.623 2_645
H(78B) Si(2) 2.344 .
H(78B) C(17) 3.306 2_645
H(78B) C(18) 2.778 2_645
H(78B) C(36) 3.335 2_645
H(78B) C(37) 2.792 2_645
H(78B) C(61) 3.163 .
H(78B) C(62) 3.315 .
H(78B) C(77) 3.139 .
H(78B) H(62) 2.869 .
H(78B) H(77A) 3.371 .
H(78B) H(77C) 2.983 .
H(78B) H(78A) 1.568 .
H(78B) H(78A) 3.036 2_645
H(78B) H(78C) 1.568 .
H(78B) H(78C) 3.370 2_645
H(78C) Si(2) 2.344 .
H(78C) C(7) 3.435 .
H(78C) C(23) 3.258 2_545
H(78C) C(36) 3.589 2_645
H(78C) C(42) 3.358 2_545
H(78C) C(61) 3.164 .
H(78C) C(62) 3.113 .
H(78C) C(74) 3.151 .
H(78C) C(78) 3.285 2_645
H(78C) H(62) 2.471 .
H(78C) H(74B) 2.953 .
H(78C) H(78A) 1.568 .
H(78C) H(78A) 2.623 2_645
H(78C) H(78B) 1.568 .
H(78C) H(78B) 3.370 2_645
H(78C) H(78C) 3.387 2_645

loop_
_geom_torsion_atom_site_label_1
_geom_torsion_atom_site_label_2
_geom_torsion_atom_site_label_3
_geom_torsion_atom_site_label_4
_geom_torsion
C(67) Si(1) C(73) C(3) 178.9(4)
C(73) Si(1) C(67) C(68) -57.4(4)
C(73) Si(1) C(67) C(72) 117.2(4)
C(75) Si(1) C(67) C(68) 63.4(5)
C(75) Si(1) C(67) C(72) -121.9(5)
C(76) Si(1) C(67) C(68) -176.5(4)
C(76) Si(1) C(67) C(72) -1.9(5)
C(75) Si(1) C(73) C(3) 60.7(5)
C(76) Si(1) C(73) C(3) -62.8(5)
C(61) Si(2) C(74) C(6) -177.1(3)
C(74) Si(2) C(61) C(62) -97.2(6)
C(74) Si(2) C(61) C(66) 83.6(6)
C(77) Si(2) C(61) C(62) 139.9(6)
C(77) Si(2) C(61) C(66) -39.4(7)
C(78) Si(2) C(61) C(62) 20.7(7)
C(78) Si(2) C(61) C(66) -158.6(6)
C(77) Si(2) C(74) C(6) -56.4(5)
C(78) Si(2) C(74) C(6) 64.9(4)
C(2) C(1) C(6) C(5) 21.3(11)
C(2) C(1) C(6) C(7) 137.9(7)
C(2) C(1) C(6) C(74) -104.2(7)
C(6) C(1) C(2) C(3) -0.8(13)
C(6) C(1) C(2) C(9) -165.1(6)
C(2) C(1) C(8) C(17) -147.4(6)
C(2) C(1) C(8) C(21) -1.1(9)
C(8) C(1) C(2) C(3) 165.2(6)
C(8) C(1) C(2) C(9) 0.9(8)
C(6) C(1) C(8) C(17) 22.3(7)
C(6) C(1) C(8) C(21) 168.6(5)
C(8) C(1) C(6) C(5) -145.9(5)
C(8) C(1) C(6) C(7) -29.3(5)
C(8) C(1) C(6) C(74) 88.6(5)
C(1) C(2) C(3) C(4) -20.3(11)
C(1) C(2) C(3) C(11) -137.6(7)
C(1) C(2) C(3) C(73) 104.4(8)
C(1) C(2) C(9) C(10) 148.1(6)
C(1) C(2) C(9) C(22) -1.2(9)
C(3) C(2) C(9) C(10) -20.5(7)
C(3) C(2) C(9) C(22) -169.8(6)
C(9) C(2) C(3) C(4) 145.5(6)
C(9) C(2) C(3) C(11) 28.2(6)
C(9) C(2) C(3) C(73) -89.8(6)
C(2) C(3) C(4) O(2) 114.0(7)
C(2) C(3) C(4) C(12) -76.0(7)
C(2) C(3) C(11) C(10) -27.7(7)
C(2) C(3) C(11) C(28) 120.9(6)
C(2) C(3) C(73) Si(1) 157.4(4)
C(4) C(3) C(11) C(10) -151.4(6)
C(4) C(3) C(11) C(28) -2.8(8)
C(11) C(3) C(4) O(2) -134.3(6)
C(11) C(3) C(4) C(12) 35.8(7)
C(4) C(3) C(73) Si(1) -73.1(6)
C(73) C(3) C(4) O(2) -9.8(8)
C(73) C(3) C(4) C(12) 160.2(5)
C(11) C(3) C(73) Si(1) 48.9(5)
C(73) C(3) C(11) C(10) 86.2(6)
C(73) C(3) C(11) C(28) -125.2(6)
O(2) C(4) C(12) C(13) -77.2(7)
O(2) C(4) C(12) C(29) 120.4(6)
C(3) C(4) C(12) C(13) 112.9(6)
C(3) C(4) C(12) C(29) -49.5(6)
O(1) C(5) C(6) C(1) -109.4(7)
O(1) C(5) C(6) C(7) 140.0(6)
O(1) C(5) C(6) C(74) 16.1(8)
O(1) C(5) C(14) C(13) 71.4(8)
O(1) C(5) C(14) C(15) -126.0(6)
C(6) C(5) C(14) C(13) -114.9(6)
C(6) C(5) C(14) C(15) 47.7(7)
C(14) C(5) C(6) C(1) 76.9(7)
C(14) C(5) C(6) C(7) -33.8(7)
C(14) C(5) C(6) C(74) -157.6(5)
C(1) C(6) C(7) C(16) -120.7(6)
C(1) C(6) C(7) C(17) 28.0(6)
C(1) C(6) C(74) Si(2) -159.3(3)
C(5) C(6) C(7) C(16) 1.9(9)
C(5) C(6) C(7) C(17) 150.6(5)
C(5) C(6) C(74) Si(2) 71.0(5)
C(7) C(6) C(74) Si(2) -50.7(5)
C(74) C(6) C(7) C(16) 123.8(6)
C(74) C(6) C(7) C(17) -87.5(6)
C(6) C(7) C(16) C(15) 17.3(10)
C(6) C(7) C(16) C(36) 152.0(6)
C(6) C(7) C(17) C(8) -16.2(7)
C(6) C(7) C(17) C(18) -160.1(6)
C(16) C(7) C(17) C(8) 134.0(6)
C(16) C(7) C(17) C(18) -9.8(10)
C(17) C(7) C(16) C(15) -128.7(6)
C(17) C(7) C(16) C(36) 6.0(10)
C(1) C(8) C(17) C(7) -4.1(7)
C(1) C(8) C(17) C(18) 140.4(5)
C(1) C(8) C(21) C(20) -138.8(6)
C(1) C(8) C(21) C(22) 1.6(9)
C(17) C(8) C(21) C(20) 4.6(7)
C(17) C(8) C(21) C(22) 145.0(6)
C(21) C(8) C(17) C(7) -151.8(5)
C(21) C(8) C(17) C(18) -7.3(7)
C(2) C(9) C(10) C(11) 2.7(8)
C(2) C(9) C(10) C(25) -141.5(6)
C(2) C(9) C(22) C(21) 1.8(10)
C(2) C(9) C(22) C(23) 138.6(6)
C(10) C(9) C(22) C(21) -144.1(6)
C(10) C(9) C(22) C(23) -7.3(9)
C(22) C(9) C(10) C(11) 152.5(6)
C(22) C(9) C(10) C(25) 8.2(10)
C(9) C(10) C(11) C(3) 17.0(8)
C(9) C(10) C(11) C(28) -132.4(7)
C(9) C(10) C(25) C(24) -4.0(10)
C(9) C(10) C(25) C(26) 132.0(7)
C(11) C(10) C(25) C(24) -144.1(7)
C(11) C(10) C(25) C(26) -8.0(11)
C(25) C(10) C(11) C(3) 161.0(7)
C(25) C(10) C(11) C(28) 11.6(11)
C(3) C(11) C(28) C(27) -153.2(6)
C(3) C(11) C(28) C(29) -17.2(9)
C(10) C(11) C(28) C(27) -8.1(11)
C(10) C(11) C(28) C(29) 127.9(7)
C(4) C(12) C(13) C(14) -19.3(7)
C(4) C(12) C(13) C(32) -171.0(4)
C(4) C(12) C(29) C(28) 28.8(7)
C(4) C(12) C(29) C(30) 170.9(4)
C(13) C(12) C(29) C(28) -134.5(5)
C(13) C(12) C(29) C(30) 7.6(7)
C(29) C(12) C(13) C(14) 141.9(5)
C(29) C(12) C(13) C(32) -9.8(6)
C(12) C(13) C(14) C(5) 19.0(8)
C(12) C(13) C(14) C(15) -142.6(5)
C(12) C(13) C(32) C(31) 6.6(6)
C(12) C(13) C(32) C(33) 146.0(5)
C(14) C(13) C(32) C(31) -145.7(5)
C(14) C(13) C(32) C(33) -6.3(7)
C(32) C(13) C(14) C(5) 170.7(4)
C(32) C(13) C(14) C(15) 9.1(7)
C(5) C(14) C(15) C(16) -28.0(8)
C(5) C(14) C(15) C(34) -170.1(4)
C(13) C(14) C(15) C(16) 135.4(6)
C(13) C(14) C(15) C(34) -6.8(7)
C(14) C(15) C(16) C(7) -3.6(10)
C(14) C(15) C(16) C(36) -144.1(6)
C(14) C(15) C(34) C(33) 1.1(7)
C(14) C(15) C(34) C(35) 145.6(5)
C(16) C(15) C(34) C(33) -145.5(5)
C(16) C(15) C(34) C(35) -1.0(7)
C(34) C(15) C(16) C(7) 143.5(6)
C(34) C(15) C(16) C(36) 3.0(6)
C(7) C(16) C(36) C(35) -144.1(6)
C(7) C(16) C(36) C(37) 0.4(9)
C(15) C(16) C(36) C(35) -4.1(7)
C(15) C(16) C(36) C(37) 140.4(6)
C(7) C(17) C(18) C(19) 143.3(6)
C(7) C(17) C(18) C(37) 6.9(10)
C(8) C(17) C(18) C(19) 4.1(7)
C(8) C(17) C(18) C(37) -132.2(6)
C(17) C(18) C(19) C(20) 1.8(8)
C(17) C(18) C(19) C(39) -141.8(5)
C(17) C(18) C(37) C(36) -0.4(9)
C(17) C(18) C(37) C(38) 141.9(6)
C(19) C(18) C(37) C(36) -141.4(6)
C(19) C(18) C(37) C(38) 0.9(6)
C(37) C(18) C(19) C(20) 142.0(5)
C(37) C(18) C(19) C(39) -1.6(6)
C(18) C(19) C(20) C(21) -4.5(8)
C(18) C(19) C(20) C(42) -139.7(5)
C(18) C(19) C(39) C(38) 1.7(7)
C(18) C(19) C(39) C(40) 144.9(5)
C(20) C(19) C(39) C(38) -141.4(5)
C(20) C(19) C(39) C(40) 1.7(7)
C(39) C(19) C(20) C(21) 134.0(6)
C(39) C(19) C(20) C(42) -1.2(7)
C(19) C(20) C(21) C(8) 1.2(8)
C(19) C(20) C(21) C(22) -142.5(5)
C(19) C(20) C(42) C(23) 142.3(5)
C(19) C(20) C(42) C(41) -0.8(7)
C(21) C(20) C(42) C(23) 1.8(6)
C(21) C(20) C(42) C(41) -141.3(5)
C(42) C(20) C(21) C(8) 141.9(5)
C(42) C(20) C(21) C(22) -1.8(6)
C(8) C(21) C(22) C(9) -1.9(9)
C(8) C(21) C(22) C(23) -143.2(5)
C(20) C(21) C(22) C(9) 142.3(6)
C(20) C(21) C(22) C(23) 1.1(6)
C(9) C(22) C(23) C(24) 2.3(10)
C(9) C(22) C(23) C(42) -141.3(6)
C(21) C(22) C(23) C(24) 143.7(6)
C(21) C(22) C(23) C(42) 0.1(4)
C(22) C(23) C(24) C(25) 1.8(10)
C(22) C(23) C(24) C(44) -136.0(6)
C(22) C(23) C(42) C(20) -1.2(6)
C(22) C(23) C(42) C(41) 142.1(5)
C(24) C(23) C(42) C(20) -144.0(5)
C(24) C(23) C(42) C(41) -0.6(8)
C(42) C(23) C(24) C(25) 140.1(7)
C(42) C(23) C(24) C(44) 2.2(8)
C(23) C(24) C(25) C(10) -0.9(10)
C(23) C(24) C(25) C(26) -141.2(7)
C(23) C(24) C(44) C(43) -1.7(8)
C(23) C(24) C(44) C(45) 142.3(6)
C(25) C(24) C(44) C(43) -144.2(6)
C(25) C(24) C(44) C(45) -0.2(6)
C(44) C(24) C(25) C(10) 140.9(7)
C(44) C(24) C(25) C(26) 0.6(8)
C(10) C(25) C(26) C(27) 1.4(12)
C(10) C(25) C(26) C(45) -141.1(7)
C(24) C(25) C(26) C(27) 141.7(7)
C(24) C(25) C(26) C(45) -0.7(8)
C(25) C(26) C(27) C(28) 1.9(12)
C(25) C(26) C(27) C(46) -136.2(8)
C(25) C(26) C(45) C(44) 0.6(8)
C(25) C(26) C(45) C(56) 142.1(7)
C(27) C(26) C(45) C(44) -141.6(7)
C(27) C(26) C(45) C(56) -0.2(9)
C(45) C(26) C(27) C(28) 139.8(8)
C(45) C(26) C(27) C(46) 1.7(12)
C(26) C(27) C(28) C(11) 1.4(11)
C(26) C(27) C(28) C(29) -139.4(7)
C(26) C(27) C(46) C(30) 140.7(7)
C(26) C(27) C(46) C(57) -2.8(11)
C(28) C(27) C(46) C(30) -2.3(7)
C(28) C(27) C(46) C(57) -145.9(6)
C(46) C(27) C(28) C(11) 144.2(6)
C(46) C(27) C(28) C(29) 3.4(7)
C(11) C(28) C(29) C(12) 3.7(9)
C(11) C(28) C(29) C(30) -143.4(6)
C(27) C(28) C(29) C(12) 143.9(5)
C(27) C(28) C(29) C(30) -3.2(6)
C(12) C(29) C(30) C(31) -1.8(7)
C(12) C(29) C(30) C(46) -144.8(5)
C(28) C(29) C(30) C(31) 144.9(5)
C(28) C(29) C(30) C(46) 1.8(6)
C(29) C(30) C(31) C(32) -1.6(7)
C(29) C(30) C(31) C(47) -142.5(5)
C(29) C(30) C(46) C(27) 0.3(7)
C(29) C(30) C(46) C(57) 144.0(5)
C(31) C(30) C(46) C(27) -141.7(6)
C(31) C(30) C(46) C(57) 2.0(8)
C(46) C(30) C(31) C(32) 137.0(5)
C(46) C(30) C(31) C(47) -4.0(8)
C(30) C(31) C(32) C(13) -1.0(7)
C(30) C(31) C(32) C(33) -145.7(5)
C(30) C(31) C(47) C(48) 145.8(5)
C(30) C(31) C(47) C(58) 4.2(8)
C(32) C(31) C(47) C(48) 1.1(6)
C(32) C(31) C(47) C(58) -140.4(5)
C(47) C(31) C(32) C(13) 143.4(5)
C(47) C(31) C(32) C(33) -1.3(6)
C(13) C(32) C(33) C(34) 0.9(8)
C(13) C(32) C(33) C(48) -143.5(5)
C(31) C(32) C(33) C(34) 145.4(5)
C(31) C(32) C(33) C(48) 1.0(6)
C(32) C(33) C(34) C(15) 1.9(7)
C(32) C(33) C(34) C(35) -138.6(6)
C(32) C(33) C(48) C(47) -0.3(6)
C(32) C(33) C(48) C(49) 141.1(6)
C(34) C(33) C(48) C(47) -144.4(6)
C(34) C(33) C(48) C(49) -3.0(10)
C(48) C(33) C(34) C(15) 142.6(6)
C(48) C(33) C(34) C(35) 2.1(9)
C(15) C(34) C(35) C(36) -1.6(7)
C(15) C(34) C(35) C(50) -143.6(6)
C(33) C(34) C(35) C(36) 142.3(6)
C(33) C(34) C(35) C(50) 0.3(8)
C(34) C(35) C(36) C(16) 3.5(7)
C(34) C(35) C(36) C(37) -140.8(7)
C(34) C(35) C(50) C(49) -1.7(10)
C(34) C(35) C(50) C(51) 137.2(7)
C(36) C(35) C(50) C(49) -138.1(7)
C(36) C(35) C(50) C(51) 0.8(11)
C(50) C(35) C(36) C(16) 144.3(7)
C(50) C(35) C(36) C(37) -0.1(10)
C(16) C(36) C(37) C(18) -3.3(10)
C(16) C(36) C(37) C(38) -141.0(7)
C(35) C(36) C(37) C(18) 137.9(7)
C(35) C(36) C(37) C(38) 0.1(9)
C(18) C(37) C(38) C(39) 0.1(5)
C(18) C(37) C(38) C(51) -143.4(7)
C(36) C(37) C(38) C(39) 142.5(7)
C(36) C(37) C(38) C(51) -1.0(11)
C(37) C(38) C(39) C(19) -1.1(7)
C(37) C(38) C(39) C(40) -143.9(6)
C(37) C(38) C(51) C(50) 1.7(11)
C(37) C(38) C(51) C(52) 138.2(7)
C(39) C(38) C(51) C(50) -136.7(7)
C(39) C(38) C(51) C(52) -0.2(7)
C(51) C(38) C(39) C(19) 142.0(6)
C(51) C(38) C(39) C(40) -0.8(10)
C(19) C(39) C(40) C(41) -0.3(7)
C(19) C(39) C(40) C(53) -138.2(6)
C(38) C(39) C(40) C(41) 139.1(6)
C(38) C(39) C(40) C(53) 1.3(9)
C(39) C(40) C(41) C(42) -1.6(7)
C(39) C(40) C(41) C(43) -141.5(6)
C(39) C(40) C(53) C(52) -0.8(10)
C(39) C(40) C(53) C(54) 141.7(6)
C(41) C(40) C(53) C(52) -143.7(7)
C(41) C(40) C(53) C(54) -1.2(8)
C(53) C(40) C(41) C(42) 140.7(6)
C(53) C(40) C(41) C(43) 0.8(8)
C(40) C(41) C(42) C(20) 2.1(7)
C(40) C(41) C(42) C(23) -137.2(6)
C(40) C(41) C(43) C(44) 141.7(6)
C(40) C(41) C(43) C(54) -0.1(6)
C(42) C(41) C(43) C(44) 1.9(9)
C(42) C(41) C(43) C(54) -139.9(6)
C(43) C(41) C(42) C(20) 137.9(6)
C(43) C(41) C(42) C(23) -1.4(8)
C(41) C(43) C(44) C(24) -0.3(7)
C(41) C(43) C(44) C(45) -139.4(7)
C(41) C(43) C(54) C(53) -0.6(8)
C(41) C(43) C(54) C(55) 142.7(8)
C(44) C(43) C(54) C(53) -143.2(7)
C(44) C(43) C(54) C(55) 0.1(11)
C(54) C(43) C(44) C(24) 137.3(7)
C(54) C(43) C(44) C(45) -1.8(12)
C(24) C(44) C(45) C(26) -0.2(6)
C(24) C(44) C(45) C(56) -141.5(8)
C(43) C(44) C(45) C(26) 143.4(8)
C(43) C(44) C(45) C(56) 2.2(12)
C(26) C(45) C(56) C(55) -137.9(8)
C(26) C(45) C(56) C(57) -0.2(9)
C(44) C(45) C(56) C(55) -0.8(12)
C(44) C(45) C(56) C(57) 136.9(8)
C(27) C(46) C(57) C(56) 2.4(11)
C(27) C(46) C(57) C(58) 139.4(6)
C(30) C(46) C(57) C(56) -137.2(7)
C(30) C(46) C(57) C(58) -0.2(6)
C(31) C(47) C(48) C(33) -0.5(6)
C(31) C(47) C(48) C(49) -142.2(6)
C(31) C(47) C(58) C(57) -2.5(8)
C(31) C(47) C(58) C(59) 135.5(7)
C(48) C(47) C(58) C(57) -138.7(6)
C(48) C(47) C(58) C(59) -0.8(10)
C(58) C(47) C(48) C(33) 141.0(6)
C(58) C(47) C(48) C(49) -0.7(10)
C(33) C(48) C(49) C(50) 1.6(10)
C(33) C(48) C(49) C(60) -135.6(7)
C(47) C(48) C(49) C(50) 138.6(7)
C(47) C(48) C(49) C(60) 1.4(10)
C(48) C(49) C(50) C(35) 0.8(11)
C(48) C(49) C(50) C(51) -142.2(7)
C(48) C(49) C(60) C(52) 142.2(7)
C(48) C(49) C(60) C(59) -0.7(11)
C(50) C(49) C(60) C(52) 0.6(9)
C(50) C(49) C(60) C(59) -142.2(7)
C(60) C(49) C(50) C(35) 142.0(7)
C(60) C(49) C(50) C(51) -1.0(9)
C(35) C(50) C(51) C(38) -1.7(11)
C(35) C(50) C(51) C(52) -142.5(7)
C(49) C(50) C(51) C(38) 141.9(7)
C(49) C(50) C(51) C(52) 1.0(9)
C(38) C(51) C(52) C(53) 0.7(10)
C(38) C(51) C(52) C(60) -141.4(6)
C(50) C(51) C(52) C(53) 141.5(7)
C(50) C(51) C(52) C(60) -0.6(9)
C(51) C(52) C(53) C(40) -0.2(8)
C(51) C(52) C(53) C(54) -138.7(8)
C(51) C(52) C(60) C(49) 0.0(9)
C(51) C(52) C(60) C(59) 142.8(8)
C(53) C(52) C(60) C(49) -141.6(8)
C(53) C(52) C(60) C(59) 1.2(12)
C(60) C(52) C(53) C(40) 137.1(7)
C(60) C(52) C(53) C(54) -1.4(12)
C(40) C(53) C(54) C(43) 1.1(8)
C(40) C(53) C(54) C(55) -142.5(8)
C(52) C(53) C(54) C(43) 144.3(7)
C(52) C(53) C(54) C(55) 0.7(13)
C(43) C(54) C(55) C(56) 1.2(13)
C(43) C(54) C(55) C(59) -138.8(9)
C(53) C(54) C(55) C(56) 140.4(8)
C(53) C(54) C(55) C(59) 0.3(10)
C(54) C(55) C(56) C(45) -0.9(13)
C(54) C(55) C(56) C(57) -143.1(8)
C(54) C(55) C(59) C(58) 143.3(8)
C(54) C(55) C(59) C(60) -0.6(12)
C(56) C(55) C(59) C(58) -1.1(9)
C(56) C(55) C(59) C(60) -145.0(7)
C(59) C(55) C(56) C(45) 143.8(8)
C(59) C(55) C(56) C(57) 1.5(9)
C(45) C(56) C(57) C(46) -1.0(12)
C(45) C(56) C(57) C(58) -143.0(7)
C(55) C(56) C(57) C(46) 140.8(7)
C(55) C(56) C(57) C(58) -1.3(9)
C(46) C(57) C(58) C(47) 0.5(8)
C(46) C(57) C(58) C(59) -141.3(6)
C(56) C(57) C(58) C(47) 142.4(6)
C(56) C(57) C(58) C(59) 0.6(8)
C(47) C(58) C(59) C(55) -141.4(7)
C(47) C(58) C(59) C(60) 1.5(11)
C(57) C(58) C(59) C(55) 0.3(8)
C(57) C(58) C(59) C(60) 143.2(7)
C(55) C(59) C(60) C(49) 138.0(7)
C(55) C(59) C(60) C(52) -0.1(9)
C(58) C(59) C(60) C(49) -0.8(11)
C(58) C(59) C(60) C(52) -138.9(7)
Si(2) C(61) C(62) C(63) 178.2(5)
Si(2) C(61) C(66) C(65) -178.1(6)
C(62) C(61) C(66) C(65) 2.6(10)
C(66) C(61) C(62) C(63) -2.5(10)
C(61) C(62) C(63) C(64) 0.4(9)
C(62) C(63) C(64) C(65) 1.8(12)
C(63) C(64) C(65) C(66) -1.7(13)
C(64) C(65) C(66) C(61) -0.6(10)
Si(1) C(67) C(68) C(69) 175.1(4)
Si(1) C(67) C(72) C(71) -176.1(4)
C(68) C(67) C(72) C(71) -1.1(8)
C(72) C(67) C(68) C(69) -0.0(8)
C(67) C(68) C(69) C(70) 0.0(9)
C(68) C(69) C(70) C(71) 1.1(9)
C(69) C(70) C(71) C(72) -2.2(9)
C(70) C(71) C(72) C(67) 2.3(9)
